data_7026472
loop_
_publ_author_name
'Gledhill, Alexandra C.'
'Cosgrove, Nichola E.'
'Nixon, Tracy D.'
'Kilner, Colin A.'
'Fisher, Julie'
'Kee, Terence P.'

_publ_section_title
;
 Asymmetric general base catalysis of the phospho-aldol reaction via
 dimeric aluminium hydroxides.
;
_journal_issue 40
_journal_name_full 'Dalton transactions (Cambridge, England : 2003)'
_journal_page_first 9472
_journal_page_last 9475
_journal_paper_doi 10.1039/c0dt00459f
_journal_volume 39
_journal_year 2010
_chemical_absolute_configuration rmad
_chemical_formula_moiety 'C56 H82 Al2 N4 O6, 4(C6 H5 Cl)'
_chemical_formula_sum 'C80 H102 Al2 Cl4 N4 O6'
_chemical_formula_weight 1411.42
_chemical_name_systematic
;
?
;
_space_group_IT_number 4
_symmetry_cell_setting monoclinic
_symmetry_space_group_name_Hall 'P 2yb'
_symmetry_space_group_name_H-M 'P 1 21 1'
_atom_sites_solution_hydrogens geom
_atom_sites_solution_primary direct
_atom_sites_solution_secondary difmap
_audit_creation_method SHELXL-97
_cell_angle_alpha 90.00
_cell_angle_beta 100.3000(3)
_cell_angle_gamma 90.00
_cell_formula_units_Z 4
_cell_length_a 11.79800(10)
_cell_length_b 31.2880(2)
_cell_length_c 20.6198(2)
_cell_measurement_reflns_used 143270
_cell_measurement_temperature 150(2)
_cell_measurement_theta_max 27.48
_cell_measurement_theta_min 1.00
_cell_volume 7488.85(11)
_computing_cell_refinement 'DENZO-SMN (Otwinowski & Minor, 1996)'
_computing_data_collection COLLECT
_computing_data_reduction
;
DENZO-SMN and COLLECT (Otwinowski & Minor, 1996)
;
_computing_molecular_graphics ORTEP-III
_computing_publication_material 'local program'
_computing_structure_refinement 'SHELXL-97 (Sheldrick, 1997)'
_computing_structure_solution 'SHELXS-97 (Sheldrick, 1997)'
_diffrn_ambient_temperature 150(2)
_diffrn_detector_area_resol_mean 9
_diffrn_measured_fraction_theta_full 0.998
_diffrn_measured_fraction_theta_max 0.998
_diffrn_measurement_device_type
;
Nonius KappaCCD area-detector diffractometer
;
_diffrn_measurement_method
;
phi and omega scans to fill the asymmetric unit
;
_diffrn_radiation_detector 'CCD plate'
_diffrn_radiation_monochromator graphite
_diffrn_radiation_probe x-ray
_diffrn_radiation_source 'fine-focus sealed tube'
_diffrn_radiation_type MoK\a
_diffrn_radiation_wavelength 0.71073
_diffrn_reflns_av_R_equivalents 0.0641
_diffrn_reflns_av_sigmaI/netI 0.0540
_diffrn_reflns_limit_h_max 14
_diffrn_reflns_limit_h_min -14
_diffrn_reflns_limit_k_max 38
_diffrn_reflns_limit_k_min -37
_diffrn_reflns_limit_l_max 25
_diffrn_reflns_limit_l_min -25
_diffrn_reflns_number 90149
_diffrn_reflns_theta_full 26.00
_diffrn_reflns_theta_max 26.00
_diffrn_reflns_theta_min 2.50
_diffrn_standards_decay_% 0
_diffrn_standards_interval_count 0
_diffrn_standards_interval_time 0
_diffrn_standards_number 0
_exptl_absorpt_coefficient_mu 0.236
_exptl_absorpt_correction_type none
_exptl_crystal_colour colourless
_exptl_crystal_density_diffrn 1.252
_exptl_crystal_density_method 'not measured'
_exptl_crystal_description fragment
_exptl_crystal_F_000 3008
_exptl_crystal_size_max 0.27
_exptl_crystal_size_mid 0.18
_exptl_crystal_size_min 0.09
_refine_diff_density_max 1.819
_refine_diff_density_min -1.285
_refine_diff_density_rms 0.093
_refine_ls_abs_structure_details 'Flack H D (1983), Acta Cryst. A39, 876-881'
_refine_ls_abs_structure_Flack 0.08(8)
_refine_ls_extinction_method none
_refine_ls_goodness_of_fit_ref 1.038
_refine_ls_hydrogen_treatment constr
_refine_ls_matrix_type fullcycle
_refine_ls_number_parameters 1502
_refine_ls_number_reflns 29189
_refine_ls_number_restraints 0
_refine_ls_restrained_S_all 1.038
_refine_ls_R_factor_all 0.0986
_refine_ls_R_factor_gt 0.0855
_refine_ls_shift/su_max 0.001
_refine_ls_shift/su_mean 0.000
_refine_ls_structure_factor_coef Fsqd
_refine_ls_weighting_details 'calc w=1/[\s^2^(Fo^2^)+(0.1562P)^2^+8.7164P] where P=(Fo^2^+2Fc^2^)/3'
_refine_ls_weighting_scheme calc
_refine_ls_wR_factor_gt 0.2321
_refine_ls_wR_factor_ref 0.2457
_reflns_number_gt 25135
_reflns_number_total 29189
_reflns_threshold_expression >2sigma(I)
_cod_data_source_file c0dt00459f.txt
_cod_data_source_block tdn310revised20100729
_cod_original_sg_symbol_H-M P21
_cod_database_code 7026472

loop_
_symmetry_equiv_pos_as_xyz
'x, y, z'
'-x, y+1/2, -z'

loop_
_atom_site_label
_atom_site_type_symbol
_atom_site_fract_x
_atom_site_fract_y
_atom_site_fract_z
_atom_site_U_iso_or_equiv
_atom_site_adp_type
_atom_site_occupancy
_atom_site_symmetry_multiplicity
_atom_site_calc_flag
_atom_site_refinement_flags
Al1 Al 0.87086(10) 0.32638(7) 0.88784(6) 0.0238(3) Uani 1 1 d .
Al2 Al 0.79073(11) 0.24230(7) 0.93188(6) 0.0247(3) Uani 1 1 d .
Al3 Al 1.38913(11) 0.31120(7) 0.40878(6) 0.0251(3) Uani 1 1 d .
Al4 Al 1.29769(11) 0.22199(7) 0.41196(6) 0.0262(3) Uani 1 1 d .
C1A C 0.4938(4) 0.41350(18) 0.7713(2) 0.0399(11) Uani 1 1 d .
C1B C 0.4908(4) 0.42754(19) 0.8417(2) 0.0408(12) Uani 1 1 d .
C1C C 0.7495(5) 0.14213(19) 0.7157(2) 0.0416(12) Uani 1 1 d .
C1D C 0.8779(5) 0.13558(18) 0.7377(3) 0.0425(12) Uani 1 1 d .
C1E C 1.0175(4) 0.4135(2) 0.3346(3) 0.0464(13) Uani 1 1 d .
C1F C 1.0153(5) 0.4141(2) 0.4091(3) 0.0493(14) Uani 1 1 d .
C1G C 1.2432(5) 0.1608(2) 0.1626(3) 0.0515(15) Uani 1 1 d .
C1H C 1.3710(5) 0.15045(19) 0.1818(2) 0.0423(12) Uani 1 1 d .
C2A C 0.6184(4) 0.40578(16) 0.7609(2) 0.0330(10) Uani 1 1 d .
C2B C 0.5505(3) 0.39514(12) 0.89149(16) 0.0332(10) Uani 1 1 d .
C2C C 0.6878(4) 0.14802(17) 0.7749(2) 0.0373(11) Uani 1 1 d .
C2D C 0.9302(5) 0.17297(18) 0.7800(2) 0.0396(11) Uani 1 1 d .
C2E C 1.1407(4) 0.40830(16) 0.3212(3) 0.0357(10) Uani 1 1 d .
C2F C 1.0724(4) 0.37403(18) 0.4424(3) 0.0399(11) Uani 1 1 d .
C2G C 1.1816(5) 0.1575(2) 0.2216(2) 0.0424(12) Uani 1 1 d .
C2H C 1.4282(4) 0.18031(18) 0.2369(2) 0.0375(11) Uani 1 1 d .
C3A C 0.6760(4) 0.37281(15) 0.8095(2) 0.0281(9) Uani 1 1 d .
C3B C 0.6723(4) 0.38706(15) 0.8808(2) 0.0278(9) Uani 1 1 d .
C3C C 0.7408(4) 0.18594(16) 0.8171(2) 0.0321(9) Uani 1 1 d .
C3D C 0.8682(4) 0.17918(15) 0.8387(2) 0.0306(9) Uani 1 1 d .
C3E C 1.1970(4) 0.36786(16) 0.3539(2) 0.0303(9) Uani 1 1 d .
C3F C 1.1940(4) 0.36875(16) 0.4280(2) 0.0307(9) Uani 1 1 d .
C3G C 1.2388(4) 0.18770(15) 0.2774(2) 0.0309(9) Uani 1 1 d .
C3H C 1.3684(4) 0.17719(15) 0.2965(2) 0.0311(9) Uani 1 1 d .
C5A C 0.8180(4) 0.34317(15) 0.7442(2) 0.0280(9) Uani 1 1 d .
C5B C 0.7835(4) 0.37376(16) 0.9929(2) 0.0292(9) Uani 1 1 d .
C5C C 0.5664(3) 0.20417(12) 0.86517(16) 0.0334(10) Uani 1 1 d R
C5D C 1.0199(4) 0.20229(16) 0.9315(2) 0.0317(9) Uani 1 1 d .
C5E C 1.3420(4) 0.35790(17) 0.2811(2) 0.0348(10) Uani 1 1 d .
C5F C 1.3038(4) 0.33709(16) 0.5307(2) 0.0313(9) Uani 1 1 d .
C5G C 1.0687(4) 0.19835(16) 0.3322(2) 0.0335(10) Uani 1 1 d .
C5H C 1.5210(4) 0.18477(17) 0.3939(2) 0.0351(10) Uani 1 1 d .
C6A C 0.9443(4) 0.34175(15) 0.7416(2) 0.0277(9) Uani 1 1 d .
C6B C 0.8601(4) 0.41137(15) 0.9869(2) 0.0295(9) Uani 1 1 d .
C6C C 0.5235(4) 0.20924(16) 0.9288(2) 0.0324(10) Uani 1 1 d .
C6D C 0.9955(4) 0.16889(15) 0.9787(2) 0.0304(9) Uani 1 1 d .
C6E C 1.4690(4) 0.35769(16) 0.2801(2) 0.0315(9) Uani 1 1 d .
C6F C 1.3876(4) 0.37389(16) 0.5413(2) 0.0300(9) Uani 1 1 d .
C6G C 1.0252(4) 0.19113(16) 0.3958(2) 0.0347(10) Uani 1 1 d .
C6H C 1.4950(5) 0.14333(17) 0.4242(2) 0.0386(11) Uani 1 1 d .
C7A C 0.9864(4) 0.36253(16) 0.6918(2) 0.0313(9) Uani 1 1 d .
C7B C 0.8390(4) 0.45007(17) 1.0166(2) 0.0350(10) Uani 1 1 d .
C7C C 0.4340(4) 0.18288(17) 0.9430(3) 0.0385(11) Uani 1 1 d .
C7D C 1.0674(4) 0.13241(16) 0.9876(2) 0.0347(10) Uani 1 1 d .
C7E C 1.5176(4) 0.38875(17) 0.2451(2) 0.0378(11) Uani 1 1 d .
C7F C 1.3698(4) 0.40617(17) 0.5850(2) 0.0367(10) Uani 1 1 d .
C7G C 0.9331(4) 0.16392(17) 0.3979(2) 0.0373(11) Uani 1 1 d .
C7H C 1.5639(5) 0.1082(2) 0.4184(3) 0.0496(13) Uani 1 1 d .
C8A C 1.1029(5) 0.36011(16) 0.6886(2) 0.0371(11) Uani 1 1 d .
C8B C 0.9044(5) 0.48514(16) 1.0108(3) 0.0400(11) Uani 1 1 d .
C8C C 0.3874(4) 0.19032(17) 0.9985(3) 0.0378(11) Uani 1 1 d .
C8D C 1.0543(4) 0.10149(16) 1.0341(3) 0.0375(11) Uani 1 1 d .
C8E C 1.6289(5) 0.38719(17) 0.2407(3) 0.0408(11) Uani 1 1 d .
C8F C 1.4490(5) 0.43926(17) 0.5993(2) 0.0405(11) Uani 1 1 d .
C8G C 0.8918(4) 0.15809(18) 0.4555(3) 0.0411(11) Uani 1 1 d .
C8H C 1.5456(6) 0.0700(2) 0.4500(4) 0.0650(19) Uani 1 1 d .
C9A C 1.1759(4) 0.33701(16) 0.7359(2) 0.0328(10) Uani 1 1 d .
C9B C 0.9962(4) 0.48168(17) 0.9769(3) 0.0389(11) Uani 1 1 d .
C9C C 0.4301(4) 0.22360(16) 1.0403(2) 0.0344(10) Uani 1 1 d .
C9D C 0.9697(4) 0.10789(17) 1.0718(3) 0.0378(11) Uani 1 1 d .
C9E C 1.6986(4) 0.35400(18) 0.2710(2) 0.0387(11) Uani 1 1 d .
C9F C 1.5478(5) 0.43834(16) 0.5722(2) 0.0367(11) Uani 1 1 d .
C9G C 0.9405(4) 0.18119(18) 0.5108(3) 0.0392(11) Uani 1 1 d .
C9H C 1.4598(6) 0.06736(19) 0.4870(3) 0.0529(15) Uani 1 1 d .
C10A C 1.1372(4) 0.31591(15) 0.7885(2) 0.0311(9) Uani 1 1 d .
C10B C 1.0215(4) 0.44381(15) 0.9465(2) 0.0317(9) Uani 1 1 d .
C10C C 0.5202(4) 0.25051(15) 1.0298(2) 0.0294(9) Uani 1 1 d .
C10D C 0.8945(4) 0.14257(16) 1.0645(2) 0.0325(10) Uani 1 1 d .
C10E C 1.6563(4) 0.32225(17) 0.3077(2) 0.0315(9) Uani 1 1 d .
C10F C 1.5694(4) 0.40684(16) 0.5278(2) 0.0318(9) Uani 1 1 d .
C10G C 1.0331(4) 0.20922(16) 0.5121(2) 0.0330(10) Uani 1 1 d .
C10H C 1.3868(5) 0.10186(16) 0.4934(2) 0.0393(11) Uani 1 1 d .
C11A C 1.0185(4) 0.31945(14) 0.7920(2) 0.0265(9) Uani 1 1 d .
C11B C 0.9506(4) 0.40726(15) 0.9514(2) 0.0280(9) Uani 1 1 d .
C11C C 0.5711(4) 0.24115(15) 0.9734(2) 0.0271(8) Uani 1 1 d .
C11D C 0.9067(4) 0.17375(15) 1.0148(2) 0.0293(9) Uani 1 1 d .
C11E C 1.5384(4) 0.32566(15) 0.3153(2) 0.0276(9) Uani 1 1 d .
C11F C 1.4822(4) 0.37416(15) 0.5099(2) 0.0297(9) Uani 1 1 d .
C11G C 1.0791(4) 0.21279(15) 0.4539(2) 0.0298(9) Uani 1 1 d .
C11H C 1.4030(4) 0.14080(17) 0.4601(2) 0.0361(10) Uani 1 1 d .
C11S C 0.4352(5) 0.99498(18) 0.9535(3) 0.0458(13) Uani 1 1 d .
C12A C 1.2218(4) 0.28795(16) 0.8354(2) 0.0337(10) Uani 1 1 d .
C12B C 1.1259(4) 0.44195(16) 0.9116(2) 0.0349(10) Uani 1 1 d .
C12C C 0.5518(4) 0.28938(15) 1.0734(2) 0.0294(9) Uani 1 1 d .
C12D C 0.8032(5) 0.14744(18) 1.1084(3) 0.0439(12) Uani 1 1 d .
C12E C 1.7320(4) 0.28342(17) 0.3321(2) 0.0360(10) Uani 1 1 d .
C12F C 1.6822(4) 0.40737(18) 0.5004(3) 0.0393(11) Uani 1 1 d .
C12G C 1.0696(4) 0.23926(17) 0.5716(2) 0.0333(10) Uani 1 1 d .
C12H C 1.2917(5) 0.09648(18) 0.5336(3) 0.0468(13) Uani 1 1 d .
C12S C 0.3572(5) 1.0255(2) 0.9258(4) 0.0583(16) Uani 1 1 d .
C13A C 1.2157(4) 0.29500(18) 0.9087(2) 0.0399(11) Uani 1 1 d .
C13B C 1.2161(5) 0.41166(19) 0.9513(3) 0.0465(13) Uani 1 1 d .
C13C C 0.4899(4) 0.29114(18) 1.1332(2) 0.0374(10) Uani 1 1 d .
C13D C 0.8215(6) 0.1899(2) 1.1462(3) 0.0525(14) Uani 1 1 d .
C13E C 1.8561(4) 0.2888(2) 0.3213(3) 0.0509(14) Uani 1 1 d .
C13F C 1.7672(5) 0.44106(19) 0.5335(3) 0.0488(13) Uani 1 1 d .
C13G C 1.2011(4) 0.23832(18) 0.5981(2) 0.0372(10) Uani 1 1 d .
C13H C 1.1722(6) 0.1015(2) 0.4892(4) 0.0610(17) Uani 1 1 d .
C13S C 0.3533(7) 1.0641(2) 0.9589(5) 0.073(2) Uani 1 1 d .
C14A C 1.3476(5) 0.2946(2) 0.8287(3) 0.0537(15) Uani 1 1 d .
C14B C 1.1842(4) 0.48586(17) 0.9083(3) 0.0414(12) Uani 1 1 d .
C14C C 0.6813(4) 0.29261(17) 1.1005(2) 0.0334(10) Uani 1 1 d .
C14D C 0.8115(6) 0.1121(2) 1.1611(4) 0.0648(19) Uani 1 1 d .
C14E C 1.6817(5) 0.24431(18) 0.2930(2) 0.0399(11) Uani 1 1 d .
C14F C 1.7431(5) 0.3645(2) 0.5149(3) 0.0525(14) Uani 1 1 d .
C14G C 1.0120(5) 0.2283(2) 0.6313(3) 0.0467(13) Uani 1 1 d .
C14H C 1.2914(7) 0.0530(2) 0.5665(4) 0.0665(18) Uani 1 1 d .
C14S C 0.4252(9) 1.0702(2) 1.0181(5) 0.086(3) Uani 1 1 d .
C15A C 1.1903(5) 0.24093(17) 0.8176(3) 0.0412(11) Uani 1 1 d .
C15B C 1.0918(5) 0.42684(18) 0.8400(3) 0.0434(12) Uani 1 1 d .
C15C C 0.5128(4) 0.32940(16) 1.0313(2) 0.0337(10) Uani 1 1 d .
C15D C 0.6820(5) 0.1457(2) 1.0673(3) 0.0547(15) Uani 1 1 d .
C15E C 1.7388(4) 0.27496(19) 0.4067(3) 0.0423(12) Uani 1 1 d .
C15F C 1.6567(5) 0.4159(2) 0.4263(3) 0.0508(14) Uani 1 1 d .
C15G C 1.0333(4) 0.28399(17) 0.5489(2) 0.0377(11) Uani 1 1 d .
C15H C 1.3042(7) 0.1292(2) 0.5884(3) 0.0579(16) Uani 1 1 d .
C15S C 0.5044(7) 1.0382(2) 1.0450(4) 0.0705(19) Uani 1 1 d .
C16S C 0.5072(6) 1.0006(2) 1.0123(3) 0.0539(15) Uani 1 1 d .
C21S C -0.0117(5) 0.8403(2) 0.8656(3) 0.0531(15) Uani 1 1 d .
C22S C -0.0929(6) 0.8535(3) 0.9013(3) 0.0629(18) Uani 1 1 d .
C23S C -0.1586(5) 0.8244(3) 0.9277(3) 0.0647(18) Uani 1 1 d .
C24S C -0.1418(5) 0.7809(3) 0.9187(3) 0.0618(17) Uani 1 1 d .
C25S C -0.0591(6) 0.7670(3) 0.8859(3) 0.0609(16) Uani 1 1 d .
C26S C 0.0063(5) 0.7963(2) 0.8582(3) 0.0578(16) Uani 1 1 d .
C31S C 0.2262(8) 0.5161(3) 0.6905(4) 0.081(2) Uani 1 1 d .
C32S C 0.1724(12) 0.4747(3) 0.6760(7) 0.116(4) Uani 1 1 d .
C33S C 0.0832(9) 0.4697(3) 0.6168(7) 0.113(4) Uani 1 1 d .
C34S C 0.0515(8) 0.5052(3) 0.5797(8) 0.127(5) Uani 1 1 d .
C35S C 0.1086(9) 0.5433(3) 0.5928(7) 0.112(4) Uani 1 1 d .
C36S C 0.1900(8) 0.5497(3) 0.6482(6) 0.095(3) Uani 1 1 d .
C41S C 0.7428 0.5294 0.7890 0.101(3) Uiso 1 1 d .
C42S C 0.8618 0.5253 0.7968 0.104(3) Uiso 1 1 d .
C43S C 0.9168 0.5316 0.7433 0.146(5) Uiso 1 1 d .
C44S C 0.8529 0.5421 0.6820 0.202(8) Uiso 1 1 d .
C45S C 0.7339 0.5462 0.6742 0.134(4) Uiso 1 1 d .
C46S C 0.6789 0.5398 0.7277 0.109(3) Uiso 1 1 d .
C51S C 0.5518(5) 0.2628(2) 0.6378(3) 0.0488(14) Uani 1 1 d .
C52S C 0.5132(5) 0.2207(2) 0.6307(3) 0.0553(15) Uani 1 1 d .
C53S C 0.5619(6) 0.1941(3) 0.5912(3) 0.0629(17) Uani 1 1 d .
C54S C 0.6489(6) 0.2098(3) 0.5587(3) 0.067(2) Uani 1 1 d .
C55S C 0.6857(6) 0.2507(3) 0.5671(3) 0.067(2) Uani 1 1 d .
C56S C 0.6337(6) 0.2777(3) 0.6056(3) 0.0616(17) Uani 1 1 d .
C61S C 0.2896 0.0832 0.7584 0.081(2) Uiso 1 1 d .
C62S C 0.1850 0.0629 0.7363 0.140(5) Uiso 1 1 d .
C63S C 0.1825 0.0198 0.7201 0.235(10) Uiso 1 1 d .
C64S C 0.2848 -0.0031 0.7260 0.133(4) Uiso 1 1 d .
C65S C 0.3894 0.0171 0.7481 0.132(4) Uiso 1 1 d .
C66S C 0.3919 0.0603 0.7643 0.162(6) Uiso 1 1 d .
C71S C 0.8137 0.0229 0.6069 0.080(2) Uiso 1 1 d .
C72S C 0.7404 -0.0007 0.5599 0.073(2) Uiso 1 1 d .
C73S C 0.6396 -0.0178 0.5749 0.081(2) Uiso 1 1 d .
C74S C 0.6120 -0.0114 0.6370 0.0591(16) Uiso 1 1 d .
C75S C 0.6853 0.0122 0.6840 0.104(3) Uiso 1 1 d .
C76S C 0.7861 0.0293 0.6690 0.084(2) Uiso 1 1 d .
C81S C 0.8943 0.0136 0.8498 0.145(5) Uiso 1 1 d .
C82S C 0.8959 0.0521 0.8835 0.085(2) Uiso 1 1 d .
C83S C 0.8045 0.0630 0.9145 0.124(4) Uiso 1 1 d .
C84S C 0.7115 0.0354 0.9117 0.185(7) Uiso 1 1 d .
C85S C 0.7099 -0.0032 0.8780 0.137(5) Uiso 1 1 d .
C86S C 0.8013 -0.0140 0.8471 0.167(6) Uiso 1 1 d .
Cl1S Cl 0.44213(17) 0.94677(7) 0.91121(10) 0.0681(5) Uani 1 1 d .
Cl2S Cl 0.07276(16) 0.87702(8) 0.83444(8) 0.0688(5) Uani 1 1 d .
Cl3S Cl 0.3370(4) 0.52207(11) 0.75615(14) 0.1353(13) Uani 1 1 d .
Cl4S Cl 0.6811 0.5271 0.8535 0.1417(12) Uiso 1 1 d .
Cl5S Cl 0.49093(16) 0.29794(9) 0.68836(9) 0.0739(5) Uani 1 1 d .
Cl6S Cl 0.2744 0.1362 0.7749 0.1314(11) Uiso 1 1 d .
Cl7S Cl 0.9380 0.0456 0.5941 0.1361(11) Uiso 1 1 d .
Cl8S Cl 1.0009 0.0012 0.8097 0.219(2) Uiso 1 1 d .
H1A H 0.4576 0.4358 0.7403 0.048 Uiso 1 1 calc R
H1B H 0.4487 0.3869 0.7617 0.048 Uiso 1 1 calc R
H1D H 0.4097 0.4309 0.8474 0.049 Uiso 1 1 calc R
H1E H 0.5294 0.4556 0.8499 0.049 Uiso 1 1 calc R
H1G H 0.7165 0.1171 0.6896 0.050 Uiso 1 1 calc R
H1H H 0.7362 0.1677 0.6870 0.050 Uiso 1 1 calc R
H1J H 0.9153 0.1331 0.6985 0.051 Uiso 1 1 calc R
H1K H 0.8918 0.1087 0.7632 0.051 Uiso 1 1 calc R
H1M H 0.9692 0.3897 0.3137 0.056 Uiso 1 1 calc R
H1N H 0.9844 0.4405 0.3145 0.056 Uiso 1 1 calc R
H1R H 1.0562 0.4397 0.4293 0.059 Uiso 1 1 calc R
H1S H 0.9345 0.4156 0.4161 0.059 Uiso 1 1 calc R
H1U H 1.2071 0.1408 0.1278 0.062 Uiso 1 1 calc R
H1V H 1.2341 0.1901 0.1444 0.062 Uiso 1 1 calc R
H1X H 1.4087 0.1537 0.1429 0.051 Uiso 1 1 calc R
H1Y H 1.3805 0.1204 0.1970 0.051 Uiso 1 1 calc R
H2A H 0.6178 0.3956 0.7153 0.040 Uiso 1 1 calc R
H2B H 0.6623 0.4329 0.7671 0.040 Uiso 1 1 calc R
H2D H 0.5523 0.4061 0.9367 0.040 Uiso 1 1 calc R
H2E H 0.5067 0.3680 0.8868 0.040 Uiso 1 1 calc R
H2G H 0.6047 0.1533 0.7590 0.045 Uiso 1 1 calc R
H2H H 0.6955 0.1217 0.8019 0.045 Uiso 1 1 calc R
H2J H 0.9235 0.1994 0.7531 0.047 Uiso 1 1 calc R
H2K H 1.0130 0.1675 0.7964 0.047 Uiso 1 1 calc R
H2M H 1.1389 0.4068 0.2731 0.043 Uiso 1 1 calc R
H2N H 1.1872 0.4335 0.3385 0.043 Uiso 1 1 calc R
H2R H 1.0756 0.3761 0.4906 0.048 Uiso 1 1 calc R
H2S H 1.0257 0.3486 0.4262 0.048 Uiso 1 1 calc R
H2U H 1.1853 0.1277 0.2379 0.051 Uiso 1 1 calc R
H2V H 1.0996 0.1654 0.2079 0.051 Uiso 1 1 calc R
H2X H 1.5105 0.1725 0.2501 0.045 Uiso 1 1 calc R
H2Y H 1.4243 0.2101 0.2206 0.045 Uiso 1 1 calc R
H3A H 0.6311 0.3456 0.8012 0.034 Uiso 1 1 calc R
H3D H 0.7147 0.4148 0.8881 0.033 Uiso 1 1 calc R
H3G H 1.2312 0.2177 0.2604 0.037 Uiso 1 1 calc R
H3H H 0.7296 0.2122 0.7891 0.039 Uiso 1 1 calc R
H3J H 0.8781 0.1522 0.8650 0.037 Uiso 1 1 calc R
H3M H 1.1529 0.3424 0.3338 0.036 Uiso 1 1 calc R
H3R H 1.2387 0.3945 0.4465 0.037 Uiso 1 1 calc R
H3X H 1.3749 0.1469 0.3122 0.037 Uiso 1 1 calc R
H4A H 0.8383 0.3888 0.8104 0.030 Uiso 1 1 calc R
H4B H 0.6865 0.3337 0.9328 0.031 Uiso 1 1 calc R
H4C H 0.7030 0.1695 0.9024 0.035 Uiso 1 1 calc R
H4D H 0.9372 0.2361 0.8578 0.035 Uiso 1 1 calc R
H4E H 1.3588 0.3869 0.3666 0.033 Uiso 1 1 calc R
H4F H 1.2051 0.3085 0.4555 0.033 Uiso 1 1 calc R
H4G H 1.1976 0.1578 0.3533 0.036 Uiso 1 1 calc R
H4H H 1.4411 0.2296 0.3355 0.034 Uiso 1 1 calc R
H5A H 0.7771 0.3600 0.7064 0.034 Uiso 1 1 calc R
H5B H 0.7862 0.3138 0.7407 0.034 Uiso 1 1 calc R
H5D H 0.8276 0.3517 1.0212 0.035 Uiso 1 1 calc R
H5E H 0.7184 0.3829 1.0140 0.035 Uiso 1 1 calc R
H5G H 0.5234 0.1810 0.8388 0.040 Uiso 1 1 d R
H5H H 0.5524 0.2311 0.8396 0.040 Uiso 1 1 d R
H5J H 1.0523 0.2279 0.9564 0.038 Uiso 1 1 calc R
H5K H 1.0784 0.1914 0.9067 0.038 Uiso 1 1 calc R
H5M H 1.3052 0.3819 0.2539 0.042 Uiso 1 1 calc R
H5N H 1.3072 0.3310 0.2618 0.042 Uiso 1 1 calc R
H5R H 1.3430 0.3107 0.5492 0.038 Uiso 1 1 calc R
H5S H 1.2392 0.3428 0.5542 0.038 Uiso 1 1 calc R
H5U H 1.0224 0.1812 0.2967 0.040 Uiso 1 1 calc R
H5V H 1.0594 0.2289 0.3196 0.040 Uiso 1 1 calc R
H5X H 1.5536 0.2049 0.4293 0.042 Uiso 1 1 calc R
H5Y H 1.5799 0.1799 0.3660 0.042 Uiso 1 1 calc R
H7A H 0.9358 0.3785 0.6597 0.038 Uiso 1 1 calc R
H7C H 0.4060 0.1600 0.9142 0.046 Uiso 1 1 calc R
H7D H 0.7782 0.4519 1.0411 0.042 Uiso 1 1 calc R
H7J H 1.1255 0.1290 0.9615 0.042 Uiso 1 1 calc R
H7M H 1.4710 0.4113 0.2243 0.045 Uiso 1 1 calc R
H7R H 1.3033 0.4056 0.6050 0.044 Uiso 1 1 calc R
H7U H 0.8983 0.1492 0.3591 0.045 Uiso 1 1 calc R
H7X H 1.6233 0.1101 0.3929 0.059 Uiso 1 1 calc R
H8A H 1.1322 0.3742 0.6543 0.045 Uiso 1 1 calc R
H8C H 0.3267 0.1729 1.0082 0.045 Uiso 1 1 calc R
H8D H 0.8878 0.5116 1.0295 0.048 Uiso 1 1 calc R
H8J H 1.1017 0.0768 1.0398 0.045 Uiso 1 1 calc R
H8M H 1.6610 0.4086 0.2169 0.049 Uiso 1 1 calc R
H8R H 1.4353 0.4621 0.6272 0.049 Uiso 1 1 calc R
H8U H 0.8309 0.1385 0.4573 0.049 Uiso 1 1 calc R
H8X H 1.5925 0.0459 0.4460 0.078 Uiso 1 1 calc R
H9A H 1.2551 0.3352 0.7329 0.039 Uiso 1 1 calc R
H9B H 1.0434 0.5060 0.9743 0.047 Uiso 1 1 calc R
H9G H 0.3963 0.2284 1.0782 0.041 Uiso 1 1 calc R
H9J H 0.9626 0.0873 1.1047 0.045 Uiso 1 1 calc R
H9M H 1.7773 0.3531 0.2665 0.046 Uiso 1 1 calc R
H9R H 1.6037 0.4601 0.5843 0.044 Uiso 1 1 calc R
H9U H 0.9093 0.1778 0.5499 0.047 Uiso 1 1 calc R
H9X H 1.4497 0.0413 0.5089 0.064 Uiso 1 1 calc R
H10 H 1.0716 0.2921 0.5123 0.045 Uiso 1 1 calc R
H12A H 0.9443 0.2904 0.9985 0.033 Uiso 1 1 calc R
H12B H 0.7091 0.2776 0.8168 0.032 Uiso 1 1 calc R
H12S H 0.3073 1.0204 0.8851 0.070 Uiso 1 1 calc R
H13 H 0.3013 1.0860 0.9406 0.088 Uiso 1 1 calc R
H13A H 1.2714 0.2763 0.9360 0.048 Uiso 1 1 calc R
H13B H 1.1379 0.2884 0.9162 0.048 Uiso 1 1 calc R
H13C H 1.2340 0.3249 0.9205 0.048 Uiso 1 1 calc R
H13D H 1.2837 0.4099 0.9298 0.056 Uiso 1 1 calc R
H13E H 1.1825 0.3831 0.9531 0.056 Uiso 1 1 calc R
H13F H 1.2394 0.4227 0.9962 0.056 Uiso 1 1 calc R
H13G H 0.5139 0.3169 1.1591 0.045 Uiso 1 1 calc R
H13H H 0.5102 0.2658 1.1608 0.045 Uiso 1 1 calc R
H13I H 0.4064 0.2919 1.1178 0.045 Uiso 1 1 calc R
H13J H 0.7633 0.1929 1.1744 0.063 Uiso 1 1 calc R
H13K H 0.8143 0.2137 1.1147 0.063 Uiso 1 1 calc R
H13L H 0.8985 0.1903 1.1735 0.063 Uiso 1 1 calc R
H13M H 1.8562 0.2942 0.2745 0.061 Uiso 1 1 calc R
H13N H 1.8997 0.2627 0.3350 0.061 Uiso 1 1 calc R
H13O H 1.8918 0.3130 0.3475 0.061 Uiso 1 1 calc R
H13R H 1.8374 0.4401 0.5142 0.059 Uiso 1 1 calc R
H13S H 1.7867 0.4352 0.5808 0.059 Uiso 1 1 calc R
H13T H 1.7321 0.4695 0.5265 0.059 Uiso 1 1 calc R
H13U H 1.2193 0.2575 0.6362 0.045 Uiso 1 1 calc R
H13V H 1.2424 0.2477 0.5635 0.045 Uiso 1 1 calc R
H13W H 1.2247 0.2091 0.6116 0.045 Uiso 1 1 calc R
H13X H 1.1118 0.0977 0.5157 0.073 Uiso 1 1 calc R
H13Y H 1.1632 0.0799 0.4542 0.073 Uiso 1 1 calc R
H13Z H 1.1658 0.1301 0.4694 0.073 Uiso 1 1 calc R
H14 H 0.4217 1.0963 1.0414 0.103 Uiso 1 1 calc R
H14A H 1.3970 0.2759 0.8598 0.064 Uiso 1 1 calc R
H14B H 1.3693 0.3244 0.8383 0.064 Uiso 1 1 calc R
H14C H 1.3571 0.2876 0.7836 0.064 Uiso 1 1 calc R
H14D H 1.2494 0.4830 0.8851 0.050 Uiso 1 1 calc R
H14E H 1.2119 0.4963 0.9531 0.050 Uiso 1 1 calc R
H14F H 1.1283 0.5062 0.8847 0.050 Uiso 1 1 calc R
H14G H 0.6966 0.3182 1.1281 0.040 Uiso 1 1 calc R
H14H H 0.7235 0.2946 1.0637 0.040 Uiso 1 1 calc R
H14I H 0.7067 0.2672 1.1268 0.040 Uiso 1 1 calc R
H14J H 0.7518 0.1165 1.1879 0.078 Uiso 1 1 calc R
H14K H 0.8876 0.1130 1.1894 0.078 Uiso 1 1 calc R
H14L H 0.8004 0.0841 1.1394 0.078 Uiso 1 1 calc R
H14M H 1.6771 0.2498 0.2458 0.048 Uiso 1 1 calc R
H14N H 1.6044 0.2386 0.3021 0.048 Uiso 1 1 calc R
H14O H 1.7314 0.2195 0.3060 0.048 Uiso 1 1 calc R
H14R H 1.8151 0.3646 0.4975 0.063 Uiso 1 1 calc R
H14S H 1.6931 0.3415 0.4939 0.063 Uiso 1 1 calc R
H14T H 1.7602 0.3598 0.5627 0.063 Uiso 1 1 calc R
H14U H 1.0396 0.2481 0.6675 0.056 Uiso 1 1 calc R
H14V H 1.0318 0.1989 0.6456 0.056 Uiso 1 1 calc R
H14W H 0.9282 0.2309 0.6185 0.056 Uiso 1 1 calc R
H14X H 1.2285 0.0518 0.5917 0.080 Uiso 1 1 calc R
H14Y H 1.3651 0.0486 0.5964 0.080 Uiso 1 1 calc R
H14Z H 1.2806 0.0306 0.5328 0.080 Uiso 1 1 calc R
H15 H 0.5553 1.0429 1.0856 0.085 Uiso 1 1 calc R
H15A H 1.2426 0.2220 0.8467 0.049 Uiso 1 1 calc R
H15B H 1.1976 0.2356 0.7717 0.049 Uiso 1 1 calc R
H15C H 1.1108 0.2355 0.8232 0.049 Uiso 1 1 calc R
H15D H 1.1602 0.4263 0.8191 0.052 Uiso 1 1 calc R
H15E H 1.0347 0.4465 0.8159 0.052 Uiso 1 1 calc R
H15F H 1.0587 0.3981 0.8392 0.052 Uiso 1 1 calc R
H15G H 0.5320 0.3551 1.0582 0.040 Uiso 1 1 calc R
H15H H 0.4293 0.3282 1.0158 0.040 Uiso 1 1 calc R
H15I H 0.5522 0.3302 0.9934 0.040 Uiso 1 1 calc R
H15J H 0.6251 0.1487 1.0963 0.066 Uiso 1 1 calc R
H15K H 0.6708 0.1182 1.0442 0.066 Uiso 1 1 calc R
H15L H 0.6724 0.1690 1.0350 0.066 Uiso 1 1 calc R
H15M H 1.7875 0.2499 0.4198 0.051 Uiso 1 1 calc R
H15N H 1.6613 0.2696 0.4157 0.051 Uiso 1 1 calc R
H15O H 1.7719 0.3000 0.4318 0.051 Uiso 1 1 calc R
H15R H 1.7291 0.4163 0.4092 0.061 Uiso 1 1 calc R
H15S H 1.6181 0.4436 0.4180 0.061 Uiso 1 1 calc R
H15T H 1.6067 0.3933 0.4042 0.061 Uiso 1 1 calc R
H15U H 1.0552 0.3040 0.5855 0.045 Uiso 1 1 calc R
H15V H 0.9496 0.2848 0.5343 0.045 Uiso 1 1 calc R
H15X H 1.2430 0.1251 0.6143 0.070 Uiso 1 1 calc R
H15Y H 1.2983 0.1580 0.5694 0.070 Uiso 1 1 calc R
H15Z H 1.3794 0.1258 0.6170 0.070 Uiso 1 1 calc R
H16S H 0.5586 0.9785 1.0303 0.065 Uiso 1 1 calc R
H22S H -0.1037 0.8832 0.9079 0.075 Uiso 1 1 calc R
H23S H -0.2153 0.8338 0.9519 0.078 Uiso 1 1 calc R
H24S H -0.1890 0.7607 0.9357 0.074 Uiso 1 1 calc R
H25S H -0.0460 0.7372 0.8819 0.073 Uiso 1 1 calc R
H26S H 0.0631 0.7867 0.8342 0.069 Uiso 1 1 calc R
H32S H 0.1946 0.4511 0.7044 0.139 Uiso 1 1 calc R
H33S H 0.0488 0.4427 0.6048 0.136 Uiso 1 1 calc R
H34E H 1.2237 0.2783 0.3183 0.032 Uiso 1 1 calc R
H34F H 1.4572 0.2556 0.4976 0.033 Uiso 1 1 calc R
H34S H -0.0115 0.5036 0.5440 0.152 Uiso 1 1 calc R
H35S H 0.0909 0.5662 0.5622 0.135 Uiso 1 1 calc R
H36S H 0.2218 0.5774 0.6577 0.114 Uiso 1 1 calc R
H42S H 0.9056 0.5181 0.8387 0.124 Uiso 1 1 calc R
H43S H 0.9981 0.5288 0.7487 0.175 Uiso 1 1 calc R
H44S H 0.8905 0.5465 0.6455 0.242 Uiso 1 1 calc R
H45S H 0.6901 0.5534 0.6324 0.161 Uiso 1 1 calc R
H46S H 0.5975 0.5426 0.7224 0.131 Uiso 1 1 calc R
H52S H 0.4542 0.2107 0.6528 0.066 Uiso 1 1 calc R
H53S H 0.5375 0.1651 0.5856 0.076 Uiso 1 1 calc R
H54S H 0.6821 0.1915 0.5305 0.080 Uiso 1 1 calc R
H55S H 0.7468 0.2607 0.5467 0.080 Uiso 1 1 calc R
H56S H 0.6556 0.3070 0.6095 0.074 Uiso 1 1 calc R
H62S H 0.1151 0.0786 0.7322 0.169 Uiso 1 1 calc R
H63S H 0.1110 0.0060 0.7051 0.282 Uiso 1 1 calc R
H64S H 0.2831 -0.0326 0.7150 0.160 Uiso 1 1 calc R
H65S H 0.4593 0.0014 0.7522 0.158 Uiso 1 1 calc R
H66S H 0.4634 0.0741 0.7794 0.194 Uiso 1 1 calc R
H72S H 0.7593 -0.0051 0.5175 0.088 Uiso 1 1 calc R
H73S H 0.5895 -0.0339 0.5428 0.097 Uiso 1 1 calc R
H74S H 0.5431 -0.0231 0.6472 0.071 Uiso 1 1 calc R
H75S H 0.6664 0.0166 0.7264 0.125 Uiso 1 1 calc R
H76S H 0.8362 0.0454 0.7011 0.101 Uiso 1 1 calc R
H82S H 0.9594 0.0710 0.8854 0.102 Uiso 1 1 calc R
H83S H 0.8056 0.0894 0.9375 0.149 Uiso 1 1 calc R
H84S H 0.6491 0.0428 0.9329 0.222 Uiso 1 1 calc R
H85S H 0.6464 -0.0221 0.8761 0.164 Uiso 1 1 calc R
H86S H 0.8002 -0.0404 0.8240 0.200 Uiso 1 1 calc R
N4A N 0.7991(3) 0.36289(12) 0.80663(17) 0.0254(7) Uani 1 1 d .
N4B N 0.7379(3) 0.35517(13) 0.92661(17) 0.0258(7) Uani 1 1 d .
N4C N 0.6927(3) 0.19428(13) 0.87716(18) 0.0296(8) Uani 1 1 d .
N4D N 0.9146(3) 0.21473(13) 0.88419(18) 0.0289(8) Uani 1 1 d .
N4E N 1.3205(3) 0.36235(13) 0.34909(18) 0.0279(7) Uani 1 1 d .
N4F N 1.2578(3) 0.33084(13) 0.45871(17) 0.0277(8) Uani 1 1 d .
N4G N 1.1922(3) 0.18611(13) 0.33923(18) 0.0303(8) Uani 1 1 d .
N4H N 1.4169(3) 0.20451(13) 0.35289(17) 0.0281(8) Uani 1 1 d .
O11A O 0.9734(3) 0.30137(11) 0.84112(14) 0.0273(6) Uani 1 1 d .
O11B O 0.9687(2) 0.36986(11) 0.92332(14) 0.0270(6) Uani 1 1 d .
O11C O 0.6612(2) 0.26380(11) 0.95909(15) 0.0275(6) Uani 1 1 d .
O11D O 0.8354(3) 0.20721(11) 1.00349(15) 0.0290(6) Uani 1 1 d .
O11E O 1.4894(2) 0.29765(11) 0.35218(14) 0.0278(6) Uani 1 1 d .
O11F O 1.4927(3) 0.34465(11) 0.46411(15) 0.0303(7) Uani 1 1 d .
O11G O 1.1723(3) 0.23751(11) 0.44925(15) 0.0285(6) Uani 1 1 d .
O11H O 1.3356(3) 0.17459(12) 0.46360(16) 0.0338(7) Uani 1 1 d .
O12A O 0.8923(3) 0.28766(11) 0.95787(14) 0.0272(6) Uani 1 1 d .
O12B O 0.7618(2) 0.28040(11) 0.85725(14) 0.0264(6) Uani 1 1 d .
O34E O 1.2757(2) 0.27316(11) 0.35833(14) 0.0264(6) Uani 1 1 d .
O34F O 1.4051(3) 0.26076(11) 0.45760(14) 0.0273(6) Uani 1 1 d .

loop_
_atom_site_aniso_label
_atom_site_aniso_U_11
_atom_site_aniso_U_22
_atom_site_aniso_U_33
_atom_site_aniso_U_23
_atom_site_aniso_U_13
_atom_site_aniso_U_12
Al1 0.0257(6) 0.0230(6) 0.0227(6) 0.0005(5) 0.0044(5) 0.0001(5)
Al2 0.0290(6) 0.0218(6) 0.0235(6) 0.0005(5) 0.0049(5) -0.0010(5)
Al3 0.0269(6) 0.0252(6) 0.0230(6) -0.0009(5) 0.0038(5) -0.0007(5)
Al4 0.0287(6) 0.0266(6) 0.0232(6) 0.0000(5) 0.0043(5) 0.0004(5)
C1A 0.041(3) 0.048(3) 0.031(2) 0.011(2) 0.005(2) 0.013(2)
C1B 0.035(3) 0.054(3) 0.035(3) 0.009(2) 0.011(2) 0.020(2)
C1C 0.045(3) 0.048(3) 0.031(2) -0.011(2) 0.007(2) 0.006(2)
C1D 0.052(3) 0.040(3) 0.036(3) -0.009(2) 0.012(2) 0.003(2)
C1E 0.034(3) 0.048(3) 0.058(3) 0.015(3) 0.010(2) 0.011(2)
C1F 0.033(3) 0.064(4) 0.057(3) 0.010(3) 0.021(2) 0.018(2)
C1G 0.057(3) 0.070(4) 0.030(3) -0.014(3) 0.014(2) -0.019(3)
C1H 0.056(3) 0.045(3) 0.028(2) -0.011(2) 0.014(2) -0.008(2)
C2A 0.039(2) 0.035(2) 0.025(2) 0.0075(18) 0.0048(18) 0.008(2)
C2B 0.032(2) 0.037(2) 0.031(2) 0.0028(19) 0.0087(18) 0.0051(19)
C2C 0.043(3) 0.036(3) 0.031(2) -0.007(2) 0.003(2) -0.002(2)
C2D 0.045(3) 0.043(3) 0.031(2) -0.005(2) 0.010(2) 0.002(2)
C2E 0.031(2) 0.035(2) 0.041(3) 0.009(2) 0.0050(19) 0.0024(19)
C2F 0.029(2) 0.044(3) 0.048(3) 0.005(2) 0.012(2) 0.006(2)
C2G 0.046(3) 0.053(3) 0.030(2) -0.014(2) 0.012(2) -0.009(2)
C2H 0.041(3) 0.040(3) 0.032(2) -0.002(2) 0.008(2) -0.004(2)
C3A 0.025(2) 0.028(2) 0.032(2) 0.0047(18) 0.0075(17) 0.0055(17)
C3B 0.027(2) 0.028(2) 0.028(2) 0.0045(17) 0.0047(17) 0.0008(17)
C3C 0.037(2) 0.028(2) 0.031(2) -0.0016(18) 0.0062(19) -0.0007(18)
C3D 0.038(2) 0.024(2) 0.029(2) -0.0027(17) 0.0053(18) -0.0029(18)
C3E 0.024(2) 0.032(2) 0.034(2) 0.0036(18) 0.0014(17) 0.0001(17)
C3F 0.030(2) 0.033(2) 0.030(2) 0.0027(18) 0.0079(17) -0.0018(18)
C3G 0.038(2) 0.026(2) 0.028(2) -0.0025(17) 0.0069(18) -0.0066(18)
C3H 0.038(2) 0.028(2) 0.027(2) -0.0005(17) 0.0039(18) 0.0030(18)
C5A 0.031(2) 0.033(2) 0.021(2) -0.0050(17) 0.0054(16) -0.0003(17)
C5B 0.028(2) 0.034(2) 0.025(2) -0.0007(18) 0.0049(17) -0.0017(18)
C5C 0.032(2) 0.032(2) 0.034(2) -0.0032(19) 0.0017(19) -0.0018(19)
C5D 0.032(2) 0.032(2) 0.030(2) -0.0041(18) 0.0024(18) 0.0016(18)
C5E 0.033(2) 0.041(3) 0.030(2) 0.004(2) 0.0041(18) 0.004(2)
C5F 0.033(2) 0.037(2) 0.025(2) -0.0017(18) 0.0092(18) -0.0006(19)
C5G 0.034(2) 0.034(2) 0.031(2) -0.0035(18) 0.0001(18) 0.0049(19)
C5H 0.032(2) 0.043(3) 0.030(2) 0.004(2) 0.0054(19) 0.007(2)
C6A 0.029(2) 0.031(2) 0.025(2) -0.0056(17) 0.0092(17) 0.0009(17)
C6B 0.036(2) 0.030(2) 0.023(2) -0.0029(17) 0.0047(17) 0.0014(18)
C6C 0.026(2) 0.035(2) 0.035(2) 0.0032(19) 0.0022(18) -0.0020(18)
C6D 0.034(2) 0.029(2) 0.027(2) -0.0034(17) 0.0007(17) -0.0001(18)
C6E 0.033(2) 0.035(2) 0.027(2) -0.0012(18) 0.0072(18) 0.0065(19)
C6F 0.034(2) 0.035(2) 0.019(2) 0.0000(17) -0.0002(16) -0.0018(19)
C6G 0.037(2) 0.028(2) 0.037(2) 0.0009(19) 0.0005(19) 0.0026(19)
C6H 0.048(3) 0.035(3) 0.030(2) 0.0033(19) -0.002(2) 0.008(2)
C7A 0.038(2) 0.033(2) 0.023(2) -0.0034(17) 0.0056(17) 0.0015(19)
C7B 0.033(2) 0.037(3) 0.037(3) -0.007(2) 0.012(2) 0.0012(19)
C7C 0.033(2) 0.033(2) 0.048(3) 0.002(2) 0.003(2) -0.0061(19)
C7D 0.033(2) 0.033(2) 0.038(3) -0.0038(19) 0.0050(19) 0.0056(19)
C7E 0.045(3) 0.037(3) 0.033(2) 0.003(2) 0.010(2) 0.009(2)
C7F 0.041(3) 0.040(3) 0.030(2) -0.004(2) 0.0097(19) -0.004(2)
C7G 0.035(2) 0.039(3) 0.037(3) -0.007(2) 0.006(2) -0.005(2)
C7H 0.053(3) 0.046(3) 0.051(3) 0.000(3) 0.014(3) 0.015(3)
C8A 0.052(3) 0.031(2) 0.034(2) 0.0004(19) 0.022(2) -0.003(2)
C8B 0.050(3) 0.028(2) 0.045(3) -0.015(2) 0.016(2) -0.005(2)
C8C 0.030(2) 0.040(3) 0.046(3) 0.007(2) 0.010(2) -0.0055(19)
C8D 0.042(3) 0.026(2) 0.042(3) -0.0055(19) 0.000(2) 0.0053(19)
C8E 0.052(3) 0.032(2) 0.040(3) 0.004(2) 0.014(2) -0.006(2)
C8F 0.057(3) 0.035(3) 0.029(2) -0.009(2) 0.008(2) -0.004(2)
C8G 0.034(2) 0.041(3) 0.048(3) 0.001(2) 0.009(2) -0.008(2)
C8H 0.079(5) 0.038(3) 0.077(5) 0.016(3) 0.012(4) 0.032(3)
C9A 0.032(2) 0.036(2) 0.033(2) -0.0010(19) 0.0122(18) -0.0005(19)
C9B 0.038(3) 0.030(2) 0.050(3) -0.005(2) 0.012(2) -0.007(2)
C9C 0.035(2) 0.031(2) 0.039(3) 0.004(2) 0.0120(19) -0.0028(19)
C9D 0.043(3) 0.031(2) 0.039(3) 0.006(2) 0.006(2) -0.001(2)
C9E 0.035(3) 0.044(3) 0.038(3) -0.004(2) 0.011(2) -0.002(2)
C9F 0.050(3) 0.032(2) 0.027(2) -0.0015(18) 0.003(2) -0.006(2)
C9G 0.038(3) 0.042(3) 0.040(3) -0.003(2) 0.014(2) -0.005(2)
C9H 0.070(4) 0.034(3) 0.054(3) 0.013(2) 0.009(3) 0.012(3)
C10A 0.037(2) 0.023(2) 0.034(2) 0.0006(17) 0.0089(19) -0.0022(17)
C10B 0.033(2) 0.029(2) 0.033(2) -0.0015(18) 0.0042(18) -0.0062(18)
C10C 0.029(2) 0.029(2) 0.031(2) 0.0046(17) 0.0057(17) -0.0027(17)
C10D 0.039(2) 0.028(2) 0.030(2) 0.0002(17) 0.0042(19) 0.0025(18)
C10E 0.028(2) 0.039(2) 0.028(2) -0.0016(18) 0.0074(17) 0.0000(18)
C10F 0.032(2) 0.036(2) 0.026(2) 0.0006(18) 0.0030(17) -0.0087(19)
C10G 0.032(2) 0.031(2) 0.036(2) 0.0021(19) 0.0046(19) -0.0019(18)
C10H 0.050(3) 0.029(2) 0.036(3) 0.0043(19) 0.001(2) 0.002(2)
C11A 0.030(2) 0.026(2) 0.0230(19) -0.0045(16) 0.0040(16) -0.0041(17)
C11B 0.028(2) 0.026(2) 0.029(2) -0.0016(17) 0.0030(17) 0.0008(17)
C11C 0.026(2) 0.027(2) 0.028(2) 0.0061(17) 0.0033(16) 0.0004(17)
C11D 0.031(2) 0.024(2) 0.032(2) -0.0012(17) 0.0019(17) 0.0000(17)
C11E 0.031(2) 0.031(2) 0.0222(19) -0.0035(17) 0.0080(16) -0.0042(17)
C11F 0.034(2) 0.025(2) 0.028(2) -0.0001(17) 0.0003(17) -0.0024(17)
C11G 0.029(2) 0.027(2) 0.034(2) 0.0009(17) 0.0064(18) 0.0012(17)
C11H 0.039(3) 0.035(3) 0.031(2) 0.0017(19) -0.0007(19) 0.004(2)
C11S 0.049(3) 0.039(3) 0.055(3) 0.004(2) 0.024(3) -0.001(2)
C12A 0.029(2) 0.033(2) 0.041(3) -0.002(2) 0.0101(19) 0.0029(18)
C12B 0.042(3) 0.030(2) 0.034(2) -0.0016(19) 0.010(2) -0.007(2)
C12C 0.033(2) 0.027(2) 0.030(2) 0.0002(18) 0.0104(18) -0.0053(18)
C12D 0.048(3) 0.036(3) 0.052(3) 0.019(2) 0.022(2) 0.009(2)
C12E 0.033(2) 0.039(3) 0.037(3) -0.001(2) 0.011(2) 0.001(2)
C12F 0.035(3) 0.042(3) 0.041(3) -0.009(2) 0.008(2) -0.010(2)
C12G 0.030(2) 0.042(3) 0.031(2) 0.002(2) 0.0114(18) -0.0043(19)
C12H 0.055(3) 0.033(3) 0.052(3) 0.007(2) 0.010(3) 0.002(2)
C12S 0.049(3) 0.055(4) 0.074(4) 0.014(3) 0.020(3) 0.000(3)
C13A 0.037(3) 0.044(3) 0.037(3) -0.006(2) 0.000(2) 0.007(2)
C13B 0.037(3) 0.042(3) 0.062(4) 0.004(3) 0.015(2) -0.001(2)
C13C 0.035(2) 0.045(3) 0.032(2) -0.001(2) 0.0089(19) -0.003(2)
C13D 0.067(4) 0.052(3) 0.043(3) 0.009(3) 0.021(3) 0.014(3)
C13E 0.030(3) 0.056(3) 0.069(4) 0.008(3) 0.017(3) 0.005(2)
C13F 0.045(3) 0.041(3) 0.058(3) -0.002(3) 0.004(3) -0.017(2)
C13G 0.030(2) 0.048(3) 0.034(2) -0.001(2) 0.0063(19) -0.005(2)
C13H 0.062(4) 0.047(3) 0.072(4) 0.009(3) 0.008(3) -0.008(3)
C13S 0.068(4) 0.045(4) 0.108(6) 0.006(4) 0.019(4) 0.003(3)
C14A 0.031(3) 0.069(4) 0.063(4) 0.025(3) 0.013(2) 0.005(3)
C14B 0.037(3) 0.034(3) 0.055(3) -0.009(2) 0.013(2) -0.012(2)
C14C 0.029(2) 0.039(3) 0.032(2) 0.001(2) 0.0039(18) -0.0008(19)
C14D 0.077(4) 0.064(4) 0.064(4) 0.032(3) 0.043(4) 0.019(3)
C14E 0.042(3) 0.045(3) 0.032(2) -0.005(2) 0.007(2) 0.009(2)
C14F 0.031(3) 0.051(3) 0.075(4) -0.008(3) 0.008(3) -0.006(2)
C14G 0.048(3) 0.062(4) 0.031(3) 0.008(2) 0.010(2) -0.008(3)
C14H 0.092(5) 0.051(4) 0.061(4) 0.015(3) 0.024(4) 0.004(3)
C14S 0.114(7) 0.047(4) 0.105(7) -0.017(4) 0.042(6) -0.005(4)
C15A 0.052(3) 0.029(2) 0.041(3) 0.001(2) 0.004(2) 0.006(2)
C15B 0.055(3) 0.040(3) 0.042(3) -0.006(2) 0.027(2) -0.017(2)
C15C 0.037(2) 0.027(2) 0.036(2) -0.0019(19) 0.0048(19) 0.0032(19)
C15D 0.042(3) 0.053(3) 0.073(4) 0.018(3) 0.022(3) 0.001(3)
C15E 0.033(2) 0.053(3) 0.037(3) -0.003(2) -0.003(2) 0.008(2)
C15F 0.045(3) 0.071(4) 0.040(3) 0.003(3) 0.016(2) -0.010(3)
C15G 0.042(3) 0.040(3) 0.031(2) -0.004(2) 0.009(2) -0.002(2)
C15H 0.085(5) 0.045(3) 0.051(3) 0.010(3) 0.031(3) 0.002(3)
C15S 0.085(5) 0.062(4) 0.064(4) -0.008(3) 0.013(4) -0.009(4)
C16S 0.056(3) 0.041(3) 0.064(4) 0.005(3) 0.008(3) -0.004(3)
C21S 0.043(3) 0.082(4) 0.031(3) 0.001(3) -0.002(2) 0.007(3)
C22S 0.054(4) 0.083(5) 0.052(4) -0.014(3) 0.010(3) 0.014(3)
C23S 0.044(3) 0.099(6) 0.053(4) -0.017(4) 0.012(3) 0.001(3)
C24S 0.040(3) 0.091(5) 0.053(4) -0.007(3) 0.003(3) -0.012(3)
C25S 0.049(3) 0.070(4) 0.063(4) -0.003(3) 0.005(3) 0.002(3)
C26S 0.047(3) 0.077(4) 0.049(3) -0.001(3) 0.008(3) 0.013(3)
C31S 0.106(6) 0.069(5) 0.080(5) 0.022(4) 0.048(5) 0.026(4)
C32S 0.173(11) 0.050(5) 0.155(10) 0.038(6) 0.110(9) 0.026(6)
C33S 0.095(7) 0.052(5) 0.199(13) 0.030(7) 0.047(8) 0.012(5)
C34S 0.066(6) 0.086(7) 0.222(15) 0.048(8) 0.008(7) -0.010(5)
C35S 0.099(7) 0.063(5) 0.169(11) 0.042(6) 0.007(7) 0.001(5)
C36S 0.075(5) 0.061(5) 0.155(9) 0.031(5) 0.035(6) 0.012(4)
C51S 0.040(3) 0.076(4) 0.032(3) -0.003(3) 0.011(2) -0.003(3)
C52S 0.036(3) 0.085(5) 0.042(3) 0.001(3) -0.001(2) -0.005(3)
C53S 0.051(4) 0.071(4) 0.059(4) -0.002(3) -0.013(3) 0.002(3)
C54S 0.051(4) 0.113(6) 0.030(3) -0.008(3) -0.009(2) 0.018(4)
C55S 0.051(4) 0.115(6) 0.034(3) -0.003(3) 0.004(3) 0.001(4)
C56S 0.054(4) 0.089(5) 0.040(3) 0.003(3) 0.004(3) -0.019(3)
Cl1S 0.0788(11) 0.0456(8) 0.0880(13) -0.0112(8) 0.0370(10) -0.0057(8)
Cl2S 0.0698(10) 0.0850(12) 0.0538(9) 0.0117(8) 0.0175(8) 0.0070(9)
Cl3S 0.211(4) 0.109(2) 0.0805(16) -0.0009(14) 0.0115(19) 0.073(2)
Cl5S 0.0676(10) 0.1002(14) 0.0557(9) -0.0297(9) 0.0161(8) -0.0121(9)
N4A 0.0280(18) 0.0245(17) 0.0245(17) -0.0019(14) 0.0071(14) -0.0019(14)
N4B 0.0262(17) 0.0290(18) 0.0222(17) 0.0003(14) 0.0040(14) -0.0023(14)
N4C 0.035(2) 0.0265(18) 0.0267(18) 0.0015(14) 0.0054(15) -0.0016(15)
N4D 0.0334(19) 0.0249(18) 0.0289(18) 0.0000(14) 0.0065(15) -0.0020(15)
N4E 0.0294(18) 0.0269(18) 0.0281(18) 0.0001(14) 0.0072(14) 0.0005(14)
N4F 0.0255(17) 0.0314(19) 0.0262(18) -0.0075(15) 0.0043(14) -0.0010(15)
N4G 0.035(2) 0.0261(18) 0.0301(19) -0.0001(15) 0.0062(15) -0.0010(15)
N4H 0.0302(19) 0.0274(18) 0.0258(18) 0.0026(15) 0.0025(14) 0.0030(15)
O11A 0.0309(15) 0.0257(15) 0.0255(14) -0.0013(12) 0.0055(12) 0.0024(12)
O11B 0.0296(15) 0.0230(14) 0.0291(15) -0.0021(12) 0.0073(12) -0.0004(12)
O11C 0.0261(15) 0.0265(15) 0.0306(16) 0.0006(12) 0.0070(12) -0.0030(12)
O11D 0.0314(16) 0.0260(15) 0.0301(16) 0.0010(12) 0.0069(12) 0.0027(12)
O11E 0.0266(15) 0.0291(15) 0.0276(15) 0.0006(12) 0.0051(12) 0.0022(12)
O11F 0.0313(16) 0.0311(16) 0.0279(15) -0.0054(12) 0.0038(12) -0.0011(12)
O11G 0.0308(15) 0.0267(15) 0.0295(15) -0.0020(12) 0.0098(12) -0.0029(12)
O11H 0.0373(17) 0.0316(17) 0.0318(16) 0.0013(13) 0.0047(13) 0.0030(14)
O12A 0.0293(15) 0.0250(15) 0.0263(15) 0.0001(12) 0.0017(12) -0.0017(12)
O12B 0.0283(15) 0.0280(15) 0.0222(14) 0.0010(11) 0.0023(11) -0.0031(12)
O34E 0.0282(15) 0.0283(15) 0.0220(14) 0.0004(11) 0.0026(11) 0.0009(12)
O34F 0.0302(15) 0.0285(15) 0.0217(14) 0.0012(12) 0.0009(11) 0.0023(12)

loop_
_atom_type_symbol
_atom_type_description
_atom_type_scat_dispersion_real
_atom_type_scat_dispersion_imag
_atom_type_scat_source
C C 0.0033 0.0016 'International Tables Vol C Tables 4.2.6.8 and 6.1.1.4'
H H 0.0000 0.0000 'International Tables Vol C Tables 4.2.6.8 and 6.1.1.4'
N N 0.0061 0.0033 'International Tables Vol C Tables 4.2.6.8 and 6.1.1.4'
O O 0.0106 0.0060 'International Tables Vol C Tables 4.2.6.8 and 6.1.1.4'
Cl Cl 0.1484 0.1585 'International Tables Vol C Tables 4.2.6.8 and 6.1.1.4'
Al Al 0.0645 0.0514 'International Tables Vol C Tables 4.2.6.8 and 6.1.1.4'

loop_
_geom_angle_atom_site_label_1
_geom_angle_atom_site_label_2
_geom_angle_atom_site_label_3
_geom_angle
Al1 N4A H4A 106.7
Al1 N4B H4B 107.1
Al1 O12A Al2 106.21(15)
Al1 O12A H12A 126.9
Al1 O12B H12B 129.7
Al2 N4C H4C 106.9
Al2 N4D H4D 106.1
Al2 O12A H12A 126.9
Al2 O12B Al1 100.64(14)
Al2 O12B H12B 129.7
Al3 N4E H4E 107.0
Al3 N4F H4F 106.7
Al3 O34E H34E 129.5
Al3 O34F Al4 106.37(15)
Al3 O34F H34F 126.8
Al4 N4G H4G 106.7
Al4 N4H H4H 106.8
Al4 O34E Al3 101.02(14)
Al4 O34E H34E 129.5
Al4 O34F H34F 126.8
C1A C1B C2B 111.3(4)
C1A C1B H1D 109.4
C1A C1B H1E 109.4
C1A C2A H2A 109.7
C1A C2A H2B 109.7
C1B C1A C2A 111.3(4)
C1B C1A H1A 109.4
C1B C1A H1B 109.4
C1B C2B H2D 109.6
C1B C2B H2E 109.6
C1C C1D C2D 110.4(4)
C1C C1D H1J 109.6
C1C C1D H1K 109.6
C1C C2C H2G 109.7
C1C C2C H2H 109.7
C1D C1C C2C 111.6(4)
C1D C1C H1G 109.3
C1D C1C H1H 109.3
C1D C2D C3D 110.4(4)
C1D C2D H2J 109.6
C1D C2D H2K 109.6
C1E C1F H1R 109.5
C1E C1F H1S 109.5
C1E C2E H2M 109.4
C1E C2E H2N 109.4
C1F C1E H1M 109.3
C1F C1E H1N 109.3
C1F C2F H2R 109.5
C1F C2F H2S 109.5
C1G C1H C2H 110.3(4)
C1G C1H H1X 109.6
C1G C1H H1Y 109.6
C1G C2G C3G 110.2(4)
C1G C2G H2U 109.6
C1G C2G H2V 109.6
C1H C1G C2G 111.6(5)
C1H C1G H1U 109.3
C1H C1G H1V 109.3
C1H C2H H2X 109.5
C1H C2H H2Y 109.5
C2A C1A H1A 109.4
C2A C1A H1B 109.4
C2A C3A C3B 110.4(4)
C2A C3A H3A 107.7
C2B C1B H1D 109.4
C2B C1B H1E 109.4
C2B C3B C3A 112.1(3)
C2B C3B H3D 107.2
C2C C1C H1G 109.3
C2C C1C H1H 109.3
C2C C3C H3H 108.0
C2D C1D H1J 109.6
C2D C1D H1K 109.6
C2D C3D H3J 107.1
C2E C1E C1F 111.4(4)
C2E C1E H1M 109.3
C2E C1E H1N 109.3
C2E C3E C3F 109.7(4)
C2E C3E H3M 108.9
C2F C1F C1E 110.8(5)
C2F C1F H1R 109.5
C2F C1F H1S 109.5
C2F C3F C3E 112.7(4)
C2F C3F H3R 106.8
C2G C1G H1U 109.3
C2G C1G H1V 109.3
C2G C3G H3G 108.1
C2H C1H H1X 109.6
C2H C1H H1Y 109.6
C2H C3H C3G 111.1(4)
C2H C3H H3X 107.4
C3A C2A C1A 109.9(4)
C3A C2A H2A 109.7
C3A C2A H2B 109.7
C3A C3B H3D 107.2
C3A N4A Al1 109.9(3)
C3A N4A H4A 106.7
C3B C2B C1B 110.4(3)
C3B C2B H2D 109.6
C3B C2B H2E 109.6
C3B C3A H3A 107.7
C3B N4B Al1 112.7(3)
C3B N4B C5B 112.4(3)
C3B N4B H4B 107.1
C3C C2C C1C 109.8(4)
C3C C2C H2G 109.7
C3C C2C H2H 109.7
C3C C3D C2D 112.1(4)
C3C C3D H3J 107.1
C3C N4C Al2 108.7(3)
C3C N4C C5C 114.7(3)
C3C N4C H4C 106.9
C3D C2D H2J 109.6
C3D C2D H2K 109.6
C3D C3C C2C 110.1(4)
C3D C3C H3H 108.0
C3D N4D Al2 113.2(3)
C3D N4D H4D 106.1
C3E C2E C1E 111.1(4)
C3E C2E H2M 109.4
C3E C2E H2N 109.4
C3E C3F H3R 106.8
C3E N4E Al3 109.3(3)
C3E N4E H4E 107.0
C3F C2F C1F 110.9(4)
C3F C2F H2R 109.5
C3F C2F H2S 109.5
C3F C3E H3M 108.9
C3F N4F Al3 112.8(3)
C3F N4F C5F 112.6(3)
C3F N4F H4F 106.7
C3G C2G H2U 109.6
C3G C2G H2V 109.6
C3G C3H H3X 107.4
C3G N4G Al4 109.6(3)
C3G N4G C5G 114.6(4)
C3G N4G H4G 106.7
C3H C2H C1H 110.6(4)
C3H C2H H2X 109.5
C3H C2H H2Y 109.5
C3H C3G C2G 109.9(4)
C3H C3G H3G 108.1
C3H N4H Al4 113.9(3)
C3H N4H C5H 111.7(3)
C3H N4H H4H 106.8
C5A N4A Al1 111.7(3)
C5A N4A C3A 114.7(3)
C5A N4A H4A 106.7
C5B N4B Al1 110.2(3)
C5B N4B H4B 107.1
C5C N4C Al2 112.2(2)
C5C N4C H4C 106.9
C5D N4D Al2 111.8(3)
C5D N4D C3D 112.7(3)
C5D N4D H4D 106.1
C5E N4E Al3 111.9(3)
C5E N4E C3E 114.2(3)
C5E N4E H4E 107.0
C5F N4F Al3 110.8(3)
C5F N4F H4F 106.7
C5G N4G Al4 112.2(3)
C5G N4G H4G 106.7
C5H N4H Al4 110.4(3)
C5H N4H H4H 106.8
C6A C5A H5A 109.6
C6A C5A H5B 109.6
C6A C7A C8A 120.0(4)
C6A C7A H7A 120.0
C6A C11A C10A 119.2(4)
C6B C5B H5D 109.5
C6B C5B H5E 109.5
C6B C7B H7D 119.6
C6B C11B C10B 118.2(4)
C6C C5C H5G 109.8
C6C C5C H5H 109.0
C6C C5C N4C 111.1(3)
C6C C7C H7C 120.0
C6C C11C C10C 120.1(4)
C6D C5D H5J 109.2
C6D C5D H5K 109.2
C6D C7D H7J 119.6
C6D C11D C10D 119.0(4)
C6E C5E H5M 109.5
C6E C5E H5N 109.5
C6E C7E H7M 119.6
C6E C11E C10E 118.8(4)
C6F C5F H5R 109.5
C6F C5F H5S 109.5
C6F C7F H7R 119.9
C6F C11F C10F 118.6(4)
C6G C5G H5U 109.5
C6G C5G H5V 109.5
C6G C7G H7U 119.7
C6H C5H H5X 109.1
C6H C5H H5Y 109.1
C6H C7H C8H 119.7(6)
C6H C7H H7X 120.2
C6H C11H C10H 118.5(4)
C7A C6A C5A 120.2(4)
C7A C6A C11A 121.3(4)
C7A C8A H8A 120.3
C7B C6B C5B 119.1(4)
C7B C6B C11B 121.2(4)
C7B C8B C9B 119.1(4)
C7B C8B H8D 120.4
C7C C6C C5C 120.2(4)
C7C C8C C9C 119.3(4)
C7C C8C H8C 120.4
C7D C6D C5D 118.0(4)
C7D C8D H8J 121.1
C7E C6E C5E 120.6(4)
C7E C6E C11E 120.5(4)
C7E C8E C9E 120.2(5)
C7E C8E H8M 119.9
C7F C6F C5F 118.5(4)
C7F C8F H8R 120.6
C7G C6G C5G 120.6(4)
C7G C6G C11G 120.1(5)
C7G C8G C9G 118.9(5)
C7G C8G H8U 120.6
C7H C6H C5H 119.0(5)
C7H C6H C11H 121.1(5)
C7H C8H H8X 119.9
C8A C7A H7A 120.0
C8A C9A C10A 122.7(4)
C8A C9A H9A 118.7
C8B C7B C6B 120.7(4)
C8B C7B H7D 119.6
C8B C9B C10B 122.5(4)
C8B C9B H9B 118.7
C8C C7C C6C 119.9(5)
C8C C7C H7C 120.0
C8C C9C C10C 123.7(4)
C8C C9C H9G 118.1
C8D C7D C6D 120.9(5)
C8D C7D H7J 119.6
C8D C9D C10D 124.2(5)
C8D C9D H9J 117.9
C8E C7E C6E 120.8(5)
C8E C7E H7M 119.6
C8E C9E H9M 118.9
C8F C7F C6F 120.2(5)
C8F C7F H7R 119.9
C8F C9F C10F 123.1(5)
C8F C9F H9R 118.5
C8G C7G C6G 120.6(5)
C8G C7G H7U 119.7
C8G C9G C10G 123.5(5)
C8G C9G H9U 118.2
C8H C7H H7X 120.2
C8H C9H C10H 122.0(5)
C8H C9H H9X 119.0
C9A C8A C7A 119.4(4)
C9A C8A H8A 120.3
C9A C10A C11A 117.3(4)
C9A C10A C12A 119.1(4)
C9B C8B H8D 120.4
C9B C10B C11B 118.1(4)
C9B C10B C12B 119.7(4)
C9C C8C H8C 120.4
C9C C10C C11C 116.2(4)
C9C C10C C12C 120.1(4)
C9D C8D C7D 117.8(4)
C9D C8D H8J 121.1
C9D C10D C11D 117.5(4)
C9D C10D C12D 121.0(4)
C9E C8E H8M 119.9
C9E C10E C11E 117.1(4)
C9E C10E C12E 119.8(4)
C9F C8F C7F 118.9(5)
C9F C8F H8R 120.6
C9F C10F C11F 117.3(4)
C9F C10F C12F 120.3(4)
C9G C8G H8U 120.6
C9G C10G C11G 116.9(4)
C9G C10G C12G 120.3(4)
C9H C8H C7H 120.2(5)
C9H C8H H8X 119.9
C9H C10H C11H 118.4(5)
C9H C10H C12H 119.5(5)
C10A C9A H9A 118.7
C10A C12A C13A 113.4(4)
C10A C12A C15A 106.9(4)
C10B C9B H9B 118.7
C10B C12B C13B 108.0(4)
C10B C12B C14B 112.8(4)
C10C C9C H9G 118.1
C10C C12C C13C 113.6(4)
C10C C12C C14C 113.0(4)
C10C C12C C15C 107.5(4)
C10D C9D H9J 117.9
C10D C12D C13D 109.6(4)
C10D C12D C14D 112.4(4)
C10E C9E C8E 122.2(5)
C10E C9E H9M 118.9
C10E C12E C15E 112.6(4)
C10F C9F H9R 118.5
C10G C9G H9U 118.2
C10G C11G C6G 119.8(4)
C10G C12G C13G 112.9(4)
C10G C12G C14G 113.4(4)
C10H C9H H9X 119.0
C10H C12H C13H 110.5(5)
C10H C12H C14H 113.8(5)
C11A C6A C5A 118.4(4)
C11A C10A C12A 123.4(4)
C11A O11A Al1 126.6(3)
C11B C6B C5B 119.7(4)
C11B C10B C12B 122.1(4)
C11B O11B Al1 132.7(3)
C11C C6C C5C 119.4(4)
C11C C6C C7C 120.4(4)
C11C C10C C12C 123.4(4)
C11C O11C Al2 126.9(3)
C11D C6D C5D 121.5(4)
C11D C6D C7D 120.5(4)
C11D C10D C12D 121.5(4)
C11D O11D Al2 133.5(3)
C11E C6E C5E 118.9(4)
C11E C10E C12E 122.8(4)
C11E O11E Al3 126.1(3)
C11F C6F C5F 119.9(4)
C11F C6F C7F 121.6(4)
C11F C10F C12F 122.4(4)
C11F O11F Al3 133.8(3)
C11G C6G C5G 119.4(4)
C11G C10G C12G 122.3(4)
C11G O11G Al4 126.6(3)
C11H C6H C5H 119.9(4)
C11H C10H C12H 122.2(4)
C11H O11H Al4 134.1(3)
C11S C12S C13S 118.5(7)
C11S C12S H12S 120.8
C11S C16S H16S 120.4
C12A C13A H13A 109.5
C12A C13A H13B 109.5
C12A C13A H13C 109.5
C12A C14A H14A 109.5
C12A C14A H14B 109.5
C12A C14A H14C 109.5
C12A C15A H15A 109.5
C12A C15A H15B 109.5
C12A C15A H15C 109.5
C12B C13B H13D 109.5
C12B C13B H13E 109.5
C12B C13B H13F 109.5
C12B C14B H14D 109.5
C12B C14B H14E 109.5
C12B C14B H14F 109.5
C12B C15B H15D 109.5
C12B C15B H15E 109.5
C12B C15B H15F 109.5
C12C C13C H13G 109.5
C12C C13C H13H 109.5
C12C C13C H13I 109.5
C12C C14C H14G 109.5
C12C C14C H14H 109.5
C12C C14C H14I 109.5
C12C C15C H15G 109.5
C12C C15C H15H 109.5
C12C C15C H15I 109.5
C12D C13D H13J 109.5
C12D C13D H13K 109.5
C12D C13D H13L 109.5
C12D C14D H14J 109.5
C12D C14D H14K 109.5
C12D C14D H14L 109.5
C12D C15D H15J 109.5
C12D C15D H15K 109.5
C12D C15D H15L 109.5
C12E C13E H13M 109.5
C12E C13E H13N 109.5
C12E C13E H13O 109.5
C12E C14E H14M 109.5
C12E C14E H14N 109.5
C12E C14E H14O 109.5
C12E C15E H15M 109.5
C12E C15E H15N 109.5
C12E C15E H15O 109.5
C12F C13F H13R 109.5
C12F C13F H13S 109.5
C12F C13F H13T 109.5
C12F C14F H14R 109.5
C12F C14F H14S 109.5
C12F C14F H14T 109.5
C12F C15F H15R 109.5
C12F C15F H15S 109.5
C12F C15F H15T 109.5
C12G C13G H13U 109.5
C12G C13G H13V 109.5
C12G C13G H13W 109.5
C12G C14G H14U 109.5
C12G C14G H14V 109.5
C12G C14G H14W 109.5
C12G C15G H10 109.5
C12G C15G H15U 109.5
C12G C15G H15V 109.5
C12H C13H H13X 109.5
C12H C13H H13Y 109.5
C12H C13H H13Z 109.5
C12H C14H H14X 109.5
C12H C14H H14Y 109.5
C12H C14H H14Z 109.5
C12H C15H H15X 109.5
C12H C15H H15Y 109.5
C12H C15H H15Z 109.5
C12S C11S Cl1S 118.6(5)
C12S C13S H13 120.4
C13A C12A C15A 108.5(4)
C13C C12C C15C 106.5(4)
C13D C12D C14D 106.2(5)
C13E C12E C10E 112.3(4)
C13E C12E C15E 106.4(4)
C13F C12F C10F 112.7(4)
C13S C12S H12S 120.8
C13S C14S C15S 120.7(7)
C13S C14S H14 119.6
C14A C12A C10A 113.5(4)
C14A C12A C13A 106.6(4)
C14A C12A C15A 107.7(4)
C14B C12B C13B 107.4(4)
C14C C12C C13C 106.8(4)
C14C C12C C15C 109.2(4)
C14E C12E C10E 108.2(4)
C14E C12E C13E 107.6(4)
C14E C12E C15E 109.5(4)
C14F C12F C10F 109.1(4)
C14F C12F C13F 105.7(4)
C14F C12F C15F 110.6(5)
C14G C12G C13G 105.6(4)
C14H C12H C13H 106.3(5)
C14S C13S C12S 119.2(7)
C14S C13S H13 120.4
C14S C15S H15 120.3
C15B C12B C10B 111.6(4)
C15B C12B C13B 111.0(4)
C15B C12B C14B 106.0(4)
C15D C12D C10D 110.8(5)
C15D C12D C13D 110.2(5)
C15D C12D C14D 107.5(5)
C15F C12F C10F 109.9(4)
C15F C12F C13F 108.7(5)
C15G C12G C10G 107.1(4)
C15G C12G C13G 109.7(4)
C15G C12G C14G 108.1(4)
C15H C12H C10H 110.4(5)
C15H C12H C13H 109.3(5)
C15H C12H C14H 106.3(5)
C15S C14S H14 119.6
C15S C16S C11S 119.1(6)
C15S C16S H16S 120.4
C16S C11S C12S 122.9(6)
C16S C11S Cl1S 118.5(5)
C16S C15S C14S 119.4(7)
C16S C15S H15 120.3
C21S C22S H22S 119.6
C21S C26S H26S 120.1
C22S C21S C26S 119.2(7)
C22S C21S Cl2S 120.4(6)
C22S C23S C24S 119.5(6)
C22S C23S H23S 120.2
C23S C22S C21S 120.7(7)
C23S C22S H22S 119.6
C23S C24S H24S 119.5
C24S C23S H23S 120.2
C24S C25S C26S 119.8(7)
C24S C25S H25S 120.1
C25S C24S C23S 120.9(7)
C25S C24S H24S 119.5
C25S C26S C21S 119.8(6)
C25S C26S H26S 120.1
C26S C21S Cl2S 120.3(5)
C26S C25S H25S 120.1
C31S C32S C33S 119.1(8)
C31S C32S H32S 120.4
C31S C36S H36S 119.8
C32S C31S Cl3S 120.1(8)
C32S C33S H33S 121.2
C33S C32S H32S 120.4
C33S C34S C35S 121.5(12)
C33S C34S H34S 119.2
C34S C33S C32S 117.6(10)
C34S C33S H33S 121.2
C34S C35S C36S 122.5(10)
C34S C35S H35S 118.8
C35S C34S H34S 119.2
C35S C36S C31S 120.4(9)
C35S C36S H36S 119.8
C36S C31S C32S 118.4(10)
C36S C31S Cl3S 121.4(8)
C36S C35S H35S 118.8
C41S C42S H42S 120.0
C41S C46S C45S 120.008(1)
C41S C46S H46S 120.0
C42S C41S Cl4S 119.447(2)
C42S C43S C44S 120.014(1)
C42S C43S H43S 120.0
C43S C42S C41S 119.999(3)
C43S C42S H42S 120.0
C43S C44S C45S 119.992(1)
C43S C44S H44S 120.0
C44S C43S H43S 120.0
C44S C45S H45S 120.0
C45S C44S H44S 120.0
C45S C46S H46S 120.0
C46S C41S C42S 119.991(2)
C46S C41S Cl4S 120.215(1)
C46S C45S C44S 119.996(1)
C46S C45S H45S 120.0
C51S C52S H52S 120.8
C51S C56S C55S 120.2(7)
C51S C56S H56S 119.9
C52S C51S Cl5S 119.7(4)
C52S C53S C54S 119.4(7)
C52S C53S H53S 120.3
C53S C52S C51S 118.5(6)
C53S C52S H52S 120.8
C53S C54S H54S 119.6
C54S C53S H53S 120.3
C54S C55S C56S 119.3(7)
C54S C55S H55S 120.3
C55S C54S C53S 120.9(7)
C55S C54S H54S 119.6
C55S C56S H56S 119.9
C56S C51S C52S 121.6(6)
C56S C51S Cl5S 118.7(6)
C56S C55S H55S 120.3
C61S C62S C63S 120.0
C61S C62S H62S 120.0
C61S C66S H66S 120.0
C62S C61S C66S 119.993(1)
C62S C61S Cl6S 112.9
C62S C63S C64S 120.0
C62S C63S H63S 120.0
C63S C62S H62S 120.0
C63S C64S H64S 120.0
C64S C63S H63S 120.0
C64S C65S C66S 120.0
C64S C65S H65S 120.0
C65S C64S C63S 119.995(1)
C65S C64S H64S 120.0
C65S C66S C61S 120.0
C65S C66S H66S 120.0
C66S C61S Cl6S 127.1
C66S C65S H65S 120.0
C71S C72S H72S 120.0
C71S C76S H76S 120.0
C72S C71S C76S 119.988(1)
C72S C71S Cl7S 124.189(1)
C72S C73S C74S 120.0
C72S C73S H73S 120.0
C73S C72S C71S 120.004(1)
C73S C72S H72S 120.0
C73S C74S C75S 120.009(1)
C73S C74S H74S 120.0
C74S C73S H73S 120.0
C74S C75S H75S 120.0
C75S C74S H74S 120.0
C75S C76S C71S 119.989(1)
C75S C76S H76S 120.0
C76S C71S Cl7S 115.8
C76S C75S C74S 120.010(1)
C76S C75S H75S 120.0
C81S C82S H82S 120.0
C81S C86S H86S 120.0
C82S C81S Cl8S 120.343(1)
C82S C83S C84S 120.010(1)
C82S C83S H83S 120.0
C83S C82S C81S 120.000(1)
C83S C82S H82S 120.0
C83S C84S C85S 119.996(1)
C83S C84S H84S 120.0
C84S C83S H83S 120.0
C84S C85S H85S 120.0
C85S C84S H84S 120.0
C85S C86S C81S 120.0
C85S C86S H86S 120.0
C86S C81S C82S 120.0
C86S C81S Cl8S 119.606(1)
C86S C85S C84S 120.0
C86S C85S H85S 120.0
H1A C1A H1B 108.0
H1D C1B H1E 108.0
H1G C1C H1H 108.0
H1J C1D H1K 108.1
H1M C1E H1N 108.0
H1R C1F H1S 108.1
H1U C1G H1V 108.0
H1X C1H H1Y 108.1
H2A C2A H2B 108.2
H2D C2B H2E 108.1
H2G C2C H2H 108.2
H2J C2D H2K 108.1
H2M C2E H2N 108.0
H2R C2F H2S 108.0
H2U C2G H2V 108.1
H2X C2H H2Y 108.1
H5A C5A H5B 108.1
H5D C5B H5E 108.1
H5G C5C H5H 108.0
H5J C5D H5K 107.9
H5M C5E H5N 108.1
H5R C5F H5S 108.1
H5U C5G H5V 108.1
H5X C5H H5Y 107.8
H13A C13A H13B 109.5
H13A C13A H13C 109.5
H13B C13A H13C 109.5
H13D C13B H13E 109.5
H13D C13B H13F 109.5
H13E C13B H13F 109.5
H13G C13C H13H 109.5
H13G C13C H13I 109.5
H13H C13C H13I 109.5
H13J C13D H13K 109.5
H13J C13D H13L 109.5
H13K C13D H13L 109.5
H13M C13E H13N 109.5
H13M C13E H13O 109.5
H13N C13E H13O 109.5
H13R C13F H13S 109.5
H13R C13F H13T 109.5
H13S C13F H13T 109.5
H13U C13G H13V 109.5
H13U C13G H13W 109.5
H13V C13G H13W 109.5
H13X C13H H13Y 109.5
H13X C13H H13Z 109.5
H13Y C13H H13Z 109.5
H14A C14A H14B 109.5
H14A C14A H14C 109.5
H14B C14A H14C 109.5
H14D C14B H14E 109.5
H14D C14B H14F 109.5
H14E C14B H14F 109.5
H14G C14C H14H 109.5
H14G C14C H14I 109.5
H14H C14C H14I 109.5
H14J C14D H14K 109.5
H14J C14D H14L 109.5
H14K C14D H14L 109.5
H14M C14E H14N 109.5
H14M C14E H14O 109.5
H14N C14E H14O 109.5
H14R C14F H14S 109.5
H14R C14F H14T 109.5
H14S C14F H14T 109.5
H14U C14G H14V 109.5
H14U C14G H14W 109.5
H14V C14G H14W 109.5
H14X C14H H14Y 109.5
H14X C14H H14Z 109.5
H14Y C14H H14Z 109.5
H15A C15A H15B 109.5
H15A C15A H15C 109.5
H15B C15A H15C 109.5
H15D C15B H15E 109.5
H15D C15B H15F 109.5
H15E C15B H15F 109.5
H15G C15C H15H 109.5
H15G C15C H15I 109.5
H15H C15C H15I 109.5
H15J C15D H15K 109.5
H15J C15D H15L 109.5
H15K C15D H15L 109.5
H15M C15E H15N 109.5
H15M C15E H15O 109.5
H15N C15E H15O 109.5
H15R C15F H15S 109.5
H15R C15F H15T 109.5
H15S C15F H15T 109.5
H15U C15G H10 109.5
H15U C15G H15V 109.5
H15V C15G H10 109.5
H15X C15H H15Y 109.5
H15X C15H H15Z 109.5
H15Y C15H H15Z 109.5
N4A Al1 Al2 128.52(11)
N4A Al1 N4B 81.14(14)
N4A C3A C2A 116.1(4)
N4A C3A C3B 106.9(3)
N4A C3A H3A 107.7
N4A C5A C6A 110.3(3)
N4A C5A H5A 109.6
N4A C5A H5B 109.6
N4B Al1 Al2 87.90(11)
N4B C3B C2B 114.7(3)
N4B C3B C3A 108.1(3)
N4B C3B H3D 107.2
N4B C5B C6B 110.7(4)
N4B C5B H5D 109.5
N4B C5B H5E 109.5
N4C Al2 Al1 129.82(11)
N4C C3C C2C 115.7(4)
N4C C3C C3D 106.8(4)
N4C C3C H3H 108.0
N4C C5C H5G 109.6
N4C C5C H5H 109.2
N4D Al2 Al1 86.25(11)
N4D Al2 N4C 79.39(15)
N4D C3D C2D 114.6(4)
N4D C3D C3C 108.4(4)
N4D C3D H3J 107.1
N4D C5D C6D 112.0(4)
N4D C5D H5J 109.2
N4D C5D H5K 109.2
N4E Al3 Al4 128.49(11)
N4E Al3 N4F 79.80(15)
N4E C3E C2E 114.9(4)
N4E C3E C3F 105.4(3)
N4E C3E H3M 108.9
N4E C5E C6E 110.8(4)
N4E C5E H5M 109.5
N4E C5E H5N 109.5
N4F Al3 Al4 87.81(11)
N4F C3F C2F 115.3(4)
N4F C3F C3E 108.0(4)
N4F C3F H3R 106.8
N4F C5F C6F 110.8(4)
N4F C5F H5R 109.5
N4F C5F H5S 109.5
N4G Al4 Al3 130.79(12)
N4G C3G C2G 116.2(4)
N4G C3G C3H 106.0(4)
N4G C3G H3G 108.1
N4G C5G C6G 110.8(4)
N4G C5G H5U 109.5
N4G C5G H5V 109.5
N4H Al4 Al3 87.06(11)
N4H Al4 N4G 79.52(15)
N4H C3H C2H 115.3(4)
N4H C3H C3G 107.8(3)
N4H C3H H3X 107.4
N4H C5H C6H 112.7(4)
N4H C5H H5X 109.1
N4H C5H H5Y 109.1
O11A Al1 Al2 93.30(10)
O11A Al1 N4A 91.31(14)
O11A Al1 N4B 171.16(15)
O11A Al1 O12A 96.75(14)
O11A Al1 O12B 88.56(14)
O11A C11A C6A 118.8(4)
O11A C11A C10A 122.0(4)
O11B Al1 Al2 137.40(11)
O11B Al1 N4A 92.86(14)
O11B Al1 N4B 89.41(14)
O11B Al1 O11A 95.59(14)
O11B Al1 O12A 100.54(14)
O11B Al1 O12B 175.07(15)
O11B C11B C6B 120.0(4)
O11B C11B C10B 121.8(4)
O11C Al2 Al1 95.48(10)
O11C Al2 N4C 91.01(15)
O11C Al2 N4D 168.67(15)
O11C Al2 O12A 99.14(14)
O11C Al2 O12B 88.79(14)
O11C C11C C6C 117.8(4)
O11C C11C C10C 122.0(4)
O11D Al2 Al1 135.06(11)
O11D Al2 N4C 93.18(15)
O11D Al2 N4D 90.43(15)
O11D Al2 O11C 96.15(14)
O11D Al2 O12A 98.39(14)
O11D Al2 O12B 173.68(15)
O11D C11D C6D 120.1(4)
O11D C11D C10D 121.0(4)
O11E Al3 Al4 94.21(11)
O11E Al3 N4E 91.60(14)
O11E Al3 N4F 170.32(15)
O11E Al3 O34E 88.78(13)
O11E Al3 O34F 97.58(14)
O11E C11E C6E 118.8(4)
O11E C11E C10E 122.2(4)
O11F Al3 Al4 135.82(12)
O11F Al3 N4E 94.24(15)
O11F Al3 N4F 89.76(14)
O11F Al3 O11E 95.33(14)
O11F Al3 O34E 174.14(15)
O11F Al3 O34F 98.90(14)
O11F C11F C6F 120.5(4)
O11F C11F C10F 120.9(4)
O11G Al4 Al3 94.73(11)
O11G Al4 N4G 91.22(15)
O11G Al4 N4H 169.04(15)
O11G Al4 O34E 89.13(14)
O11G Al4 O34F 98.07(14)
O11G C11G C6G 117.1(4)
O11G C11G C10G 123.0(4)
O11H Al4 Al3 135.59(12)
O11H Al4 N4G 91.97(15)
O11H Al4 N4H 90.39(15)
O11H Al4 O11G 95.81(15)
O11H Al4 O34E 173.68(16)
O11H Al4 O34F 99.11(15)
O11H C11H C6H 120.2(4)
O11H C11H C10H 121.2(5)
O12A Al1 Al2 36.96(9)
O12A Al1 N4A 163.57(15)
O12A Al1 N4B 89.47(14)
O12A Al1 O12B 76.27(13)
O12A Al2 Al1 36.83(9)
O12A Al2 N4C 163.66(15)
O12A Al2 N4D 88.97(14)
O12A Al2 O12B 76.88(13)
O12B Al1 Al2 39.32(9)
O12B Al1 N4A 89.70(14)
O12B Al1 N4B 86.83(14)
O12B Al2 Al1 40.05(9)
O12B Al2 N4C 90.66(14)
O12B Al2 N4D 85.34(14)
O34E Al3 Al4 39.36(9)
O34E Al3 N4E 89.80(14)
O34E Al3 N4F 86.79(14)
O34E Al4 Al3 39.62(9)
O34E Al4 N4G 91.86(14)
O34E Al4 N4H 85.36(14)
O34F Al3 Al4 37.01(9)
O34F Al3 N4E 163.16(15)
O34F Al3 N4F 89.73(15)
O34F Al3 O34E 76.37(13)
O34F Al4 Al3 36.61(9)
O34F Al4 N4G 164.70(15)
O34F Al4 N4H 89.82(14)
O34F Al4 O34E 76.23(13)

loop_
_geom_bond_atom_site_label_1
_geom_bond_atom_site_label_2
_geom_bond_distance
Al1 Al2 2.9911(17)
Al1 N4A 2.078(4)
Al1 N4B 2.088(4)
Al1 O11A 1.849(3)
Al1 O11B 1.848(3)
Al1 O12A 1.867(3)
Al1 O12B 1.958(3)
Al2 N4C 2.098(4)
Al2 N4D 2.088(4)
Al2 O11C 1.847(3)
Al2 O11D 1.840(3)
Al2 O12A 1.873(3)
Al2 O12B 1.928(3)
Al3 Al4 2.9974(18)
Al3 N4E 2.092(4)
Al3 N4F 2.099(4)
Al3 O11F 1.841(3)
Al3 O34E 1.947(3)
Al4 N4G 2.095(4)
Al4 N4H 2.091(4)
Al4 O11G 1.850(3)
Al4 O11H 1.834(3)
Al4 O34E 1.937(3)
C1A C1B 1.522(7)
C1A C2A 1.543(7)
C1A H1A 0.9900
C1A H1B 0.9900
C1B H1D 0.9900
C1B H1E 0.9900
C1C H1G 0.9900
C1C H1H 0.9900
C1D C1C 1.516(8)
C1D C2D 1.523(7)
C1D H1J 0.9900
C1D H1K 0.9900
C1E H1M 0.9900
C1E H1N 0.9900
C1F C1E 1.543(8)
C1F H1R 0.9900
C1F H1S 0.9900
C1G C1H 1.524(9)
C1G H1U 0.9900
C1G H1V 0.9900
C1H H1X 0.9900
C1H H1Y 0.9900
C2A H2A 0.9900
C2A H2B 0.9900
C2B C1B 1.523(6)
C2B H2D 0.9900
C2B H2E 0.9900
C2C C1C 1.540(7)
C2C H2G 0.9900
C2C H2H 0.9900
C2D H2J 0.9900
C2D H2K 0.9900
C2E C1E 1.536(7)
C2E C3E 1.528(6)
C2E H2M 0.9900
C2E H2N 0.9900
C2F C1F 1.526(7)
C2F H2R 0.9900
C2F H2S 0.9900
C2G C1G 1.527(7)
C2G C3G 1.546(6)
C2G H2U 0.9900
C2G H2V 0.9900
C2H C1H 1.531(7)
C2H C3H 1.526(6)
C2H H2X 0.9900
C2H H2Y 0.9900
C3A C2A 1.512(6)
C3A H3A 1.0000
C3B C2B 1.513(5)
C3B C3A 1.544(6)
C3B H3D 1.0000
C3C C2C 1.536(6)
C3C C3D 1.504(7)
C3C H3H 1.0000
C3D C2D 1.534(7)
C3D H3J 1.0000
C3E H3M 1.0000
C3F C2F 1.525(6)
C3F C3E 1.537(6)
C3F H3R 1.0000
C3G C3H 1.545(6)
C3G H3G 1.0000
C3H H3X 1.0000
C5A H5A 0.9900
C5A H5B 0.9900
C5B C6B 1.502(6)
C5B H5D 0.9900
C5B H5E 0.9900
C5C C6C 1.497(6)
C5C H5G 0.9900
C5C H5H 0.9901
C5D H5J 0.9900
C5D H5K 0.9900
C5E H5M 0.9900
C5E H5N 0.9900
C5F C6F 1.508(6)
C5F H5R 0.9900
C5F H5S 0.9900
C5G H5U 0.9900
C5G H5V 0.9900
C5H H5X 0.9900
C5H H5Y 0.9900
C6A C5A 1.501(6)
C6A C7A 1.381(6)
C6A C11A 1.417(6)
C6B C11B 1.405(6)
C6D C5D 1.491(7)
C6D C7D 1.415(6)
C6D C11D 1.397(7)
C6E C5E 1.502(6)
C6E C7E 1.393(7)
C6F C7F 1.394(7)
C6G C5G 1.509(7)
C6G C7G 1.387(7)
C6H C5H 1.495(7)
C6H C7H 1.385(7)
C6H C11H 1.420(8)
C7A C8A 1.390(7)
C7A H7A 0.9500
C7B C6B 1.399(6)
C7B C8B 1.360(7)
C7B H7D 0.9500
C7C C6C 1.411(7)
C7C H7C 0.9500
C7D H7J 0.9500
C7E C8E 1.333(8)
C7E H7M 0.9500
C7F H7R 0.9500
C7G C8G 1.374(7)
C7G H7U 0.9500
C7H C8H 1.396(9)
C7H H7X 0.9500
C8A H8A 0.9500
C8B C9B 1.394(7)
C8B H8D 0.9500
C8C C7C 1.376(8)
C8C H8C 0.9500
C8D C7D 1.389(7)
C8D C9D 1.384(8)
C8D H8J 0.9500
C8E H8M 0.9500
C8F C7F 1.391(7)
C8F H8R 0.9500
C8G C9G 1.385(7)
C8G H8U 0.9500
C8H H8X 0.9500
C9A C8A 1.383(7)
C9A C10A 1.414(6)
C9A H9A 0.9500
C9B H9B 0.9500
C9C C8C 1.387(7)
C9C H9G 0.9500
C9D C10D 1.392(7)
C9D H9J 0.9500
C9E C8E 1.401(7)
C9E C10E 1.393(7)
C9E H9M 0.9500
C9F C8F 1.379(8)
C9F C10F 1.400(7)
C9F H9R 0.9500
C9G H9U 0.9500
C9H C8H 1.374(10)
C9H H9X 0.9500
C10A C11A 1.419(6)
C10A C12A 1.534(6)
C10B C9B 1.397(7)
C10B C11B 1.431(6)
C10B C12B 1.535(7)
C10C C9C 1.403(6)
C10C C11C 1.432(6)
C10C C12C 1.518(6)
C10E C11E 1.432(6)
C10E C12E 1.538(7)
C10F C12F 1.536(7)
C10G C9G 1.397(7)
C10G C12G 1.544(7)
C10H C9H 1.401(8)
C10H C12H 1.520(8)
C11C C6C 1.405(6)
C11D C10D 1.442(6)
C11E C6E 1.410(6)
C11F C6F 1.387(7)
C11F C10F 1.450(6)
C11G C6G 1.423(6)
C11G C10G 1.408(7)
C11H C10H 1.428(7)
C11S C12S 1.378(9)
C11S C16S 1.361(9)
C12A C13A 1.541(7)
C12A C14A 1.528(7)
C12A C15A 1.545(7)
C12B C13B 1.546(7)
C12B C14B 1.543(6)
C12B C15B 1.533(7)
C12C C13C 1.543(6)
C12C C14C 1.534(6)
C12C C15C 1.546(6)
C12D C10D 1.534(7)
C12D C13D 1.536(9)
C12D C14D 1.541(7)
C12D C15D 1.528(9)
C12F C14F 1.527(8)
C12F C15F 1.527(8)
C12H C13H 1.546(9)
C12H C14H 1.520(8)
C12H C15H 1.513(9)
C12S C13S 1.391(11)
C12S H12S 0.9500
C13A H13A 0.9800
C13A H13B 0.9800
C13A H13C 0.9800
C13B H13D 0.9800
C13B H13E 0.9800
C13B H13F 0.9800
C13C H13G 0.9800
C13C H13H 0.9800
C13C H13I 0.9800
C13D H13J 0.9800
C13D H13K 0.9800
C13D H13L 0.9800
C13E C12E 1.529(7)
C13E H13M 0.9800
C13E H13N 0.9800
C13E H13O 0.9800
C13F C12F 1.529(7)
C13F H13R 0.9800
C13F H13S 0.9800
C13F H13T 0.9800
C13G C12G 1.551(6)
C13G H13U 0.9800
C13G H13V 0.9800
C13G H13W 0.9800
C13H H13X 0.9800
C13H H13Y 0.9800
C13H H13Z 0.9800
C13S H13 0.9500
C14A H14A 0.9800
C14A H14B 0.9800
C14A H14C 0.9800
C14B H14D 0.9800
C14B H14E 0.9800
C14B H14F 0.9800
C14C H14G 0.9800
C14C H14H 0.9800
C14C H14I 0.9800
C14D H14J 0.9800
C14D H14K 0.9800
C14D H14L 0.9800
C14E C12E 1.526(7)
C14E H14M 0.9800
C14E H14N 0.9800
C14E H14O 0.9800
C14F H14R 0.9800
C14F H14S 0.9800
C14F H14T 0.9800
C14G C12G 1.547(7)
C14G H14U 0.9800
C14G H14V 0.9800
C14G H14W 0.9800
C14H H14X 0.9800
C14H H14Y 0.9800
C14H H14Z 0.9800
C14S C13S 1.370(13)
C14S C15S 1.414(12)
C14S H14 0.9500
C15A H15A 0.9800
C15A H15B 0.9800
C15A H15C 0.9800
C15B H15D 0.9800
C15B H15E 0.9800
C15B H15F 0.9800
C15C H15G 0.9800
C15C H15H 0.9800
C15C H15I 0.9800
C15D H15J 0.9800
C15D H15K 0.9800
C15D H15L 0.9800
C15E C12E 1.548(7)
C15E H15M 0.9800
C15E H15N 0.9800
C15E H15O 0.9800
C15F H15R 0.9800
C15F H15S 0.9800
C15F H15T 0.9800
C15G C12G 1.513(7)
C15G H10 0.9800
C15G H15U 0.9800
C15G H15V 0.9800
C15H H15X 0.9800
C15H H15Y 0.9800
C15H H15Z 0.9800
C15S H15 0.9500
C16S C15S 1.360(10)
C16S H16S 0.9500
C22S C21S 1.373(9)
C22S C23S 1.370(11)
C22S H22S 0.9500
C23S C24S 1.392(11)
C23S H23S 0.9500
C24S C25S 1.355(10)
C24S H24S 0.9500
C25S H25S 0.9500
C26S C21S 1.406(10)
C26S C25S 1.386(10)
C26S H26S 0.9500
C31S C32S 1.451(15)
C31S C36S 1.383(12)
C32S H32S 0.9500
C33S C32S 1.471(18)
C33S C34S 1.362(14)
C33S H33S 0.9500
C34S C35S 1.372(14)
C34S H34S 0.9500
C35S C36S 1.370(16)
C35S H35S 0.9500
C36S H36S 0.9500
C41S C42S 1.3901
C41S C46S 1.3899
C42S C43S 1.3898
C42S H42S 0.9500
C43S C44S 1.3899
C43S H43S 0.9500
C44S C45S 1.3901
C44S H44S 0.9500
C45S C46S 1.3900
C45S H45S 0.9500
C46S H46S 0.9500
C51S C52S 1.393(10)
C51S C56S 1.351(9)
C52S H52S 0.9500
C53S C52S 1.361(10)
C53S C54S 1.413(11)
C53S H53S 0.9500
C54S C55S 1.352(12)
C54S H54S 0.9500
C55S H55S 0.9500
C56S C55S 1.376(10)
C56S H56S 0.9500
C61S C62S 1.3899
C61S C66S 1.3904
C62S C63S 1.3899
C62S H62S 0.9500
C63S C64S 1.3900
C63S H63S 0.9500
C64S C65S 1.3899
C64S H64S 0.9500
C65S C66S 1.3900
C65S H65S 0.9500
C66S H66S 0.9500
C71S C72S 1.3903
C71S C76S 1.3905
C72S C73S 1.3897
C72S H72S 0.9500
C73S C74S 1.3899
C73S H73S 0.9500
C74S C75S 1.3901
C74S H74S 0.9500
C75S C76S 1.3896
C75S H75S 0.9500
C76S H76S 0.9500
C81S C82S 1.3901
C81S C86S 1.3900
C82S C83S 1.3897
C82S H82S 0.9500
C83S C84S 1.3902
C83S H83S 0.9500
C84S C85S 1.3904
C84S H84S 0.9500
C85S C86S 1.3899
C85S H85S 0.9500
C86S H86S 0.9500
Cl1S C11S 1.752(6)
Cl2S C21S 1.720(7)
Cl3S C31S 1.716(11)
Cl4S C41S 1.6290
Cl5S C51S 1.755(6)
Cl6S C61S 1.7090
Cl7S C71S 1.6919
Cl8S C81S 1.6694
N4A C3A 1.497(5)
N4A C5A 1.480(5)
N4A H4A 0.9300
N4B C3B 1.492(5)
N4B C5B 1.494(5)
N4B H4B 0.9300
N4C C3C 1.475(6)
N4C C5C 1.498(5)
N4C H4C 0.9300
N4D C3D 1.494(5)
N4D C5D 1.488(6)
N4D H4D 0.9300
N4E C3E 1.488(6)
N4E C5E 1.475(6)
N4E H4E 0.9300
N4F C3F 1.484(6)
N4F C5F 1.500(5)
N4F H4F 0.9300
N4G C3G 1.476(6)
N4G C5G 1.489(6)
N4G H4G 0.9300
N4H C3H 1.473(6)
N4H C5H 1.494(6)
N4H H4H 0.9300
O11A C11A 1.350(5)
O11B C11B 1.340(5)
O11C C11C 1.353(5)
O11D C11D 1.337(5)
O11E Al3 1.853(3)
O11E C11E 1.356(5)
O11F C11F 1.342(5)
O11G C11G 1.361(5)
O11H C11H 1.332(6)
O12A H12A 0.9500
O12B H12B 0.9500
O34E H34E 0.9500
O34F Al3 1.863(3)
O34F Al4 1.881(3)
O34F H34F 0.9500

loop_
_geom_torsion_atom_site_label_1
_geom_torsion_atom_site_label_2
_geom_torsion_atom_site_label_3
_geom_torsion_atom_site_label_4
_geom_torsion
Al1 Al2 N4C C3C 47.2(3)
Al1 Al2 N4C C5C -80.7(3)
Al1 Al2 N4D C3D -130.1(3)
Al1 Al2 N4D C5D 101.3(3)
Al1 Al2 O11C C11C 166.1(3)
Al1 Al2 O11D C11D -93.5(4)
Al1 N4A C3A C2A 169.1(3)
Al1 N4A C3A C3B 45.5(4)
Al1 N4A C5A C6A -64.1(4)
Al1 N4B C3B C2B 155.8(3)
Al1 N4B C3B C3A 29.9(4)
Al1 N4B C5B C6B 68.6(4)
Al1 O11A C11A C6A -45.9(5)
Al1 O11A C11A C10A 135.6(4)
Al1 O11B C11B C6B 31.3(6)
Al1 O11B C11B C10B -148.8(3)
Al2 Al1 N4A C3A 56.8(3)
Al2 Al1 N4A C5A -71.8(3)
Al2 Al1 N4B C3B -133.8(3)
Al2 Al1 N4B C5B 99.8(3)
Al2 Al1 O11A C11A 159.4(3)
Al2 Al1 O11B C11B -96.3(4)
Al2 N4C C3C C2C 173.4(3)
Al2 N4C C3C C3D 50.5(4)
Al2 N4C C5C C6C -59.2(4)
Al2 N4D C3D C2D 151.2(3)
Al2 N4D C3D C3C 25.2(4)
Al2 N4D C5D C6D 63.0(4)
Al2 O11C C11C C6C -46.9(5)
Al2 O11C C11C C10C 136.7(4)
Al2 O11D C11D C6D 24.3(6)
Al2 O11D C11D C10D -156.5(3)
Al3 Al4 N4G C3G 49.9(3)
Al3 Al4 N4G C5G -78.6(3)
Al3 Al4 N4H C3H -134.0(3)
Al3 Al4 N4H C5H 99.4(3)
Al3 Al4 O11G C11G 167.0(3)
Al3 Al4 O11H C11H -92.3(4)
Al3 N4E C3E C2E 171.0(3)
Al3 N4E C3E C3F 50.1(4)
Al3 N4E C5E C6E -61.8(4)
Al3 N4F C3F C2F 156.4(3)
Al3 N4F C3F C3E 29.4(4)
Al3 N4F C5F C6F 66.1(4)
Al3 O11E C11E C6E -45.1(5)
Al3 O11E C11E C10E 138.7(4)
Al3 O11F C11F C6F 24.5(6)
Al3 O11F C11F C10F -155.7(3)
Al3 O34F Al4 N4G 39.8(6)
Al3 O34F Al4 N4H 85.31(17)
Al3 O34F Al4 O11G -87.06(17)
Al3 O34F Al4 O11H 175.68(16)
Al3 O34F Al4 O34E 0.04(15)
Al4 Al3 N4E C3E 51.5(3)
Al4 Al3 N4E C5E -76.0(3)
Al4 Al3 N4F C3F -131.6(3)
Al4 Al3 N4F C5F 101.2(3)
Al4 Al3 O11F C11F -95.7(4)
Al4 N4G C3G C2G 171.3(4)
Al4 N4G C3G C3H 48.9(4)
Al4 N4G C5G C6G -60.5(4)
Al4 N4H C3H C2H 152.8(3)
Al4 N4H C3H C3G 28.1(4)
Al4 N4H C5H C6H 65.4(4)
Al4 O11G C11G C6G -48.2(5)
Al4 O11G C11G C10G 134.0(4)
Al4 O11H C11H C6H 23.9(7)
Al4 O11H C11H C10H -157.8(4)
Al4 O34F Al3 N4E 35.5(6)
Al4 O34F Al3 N4F 86.72(16)
Al4 O34F Al3 O11E -86.93(16)
Al4 O34F Al3 O11F 176.43(15)
Al4 O34F Al3 O34E -0.04(15)
C1B C1A C2A C3A 57.2(6)
C1C C1D C2D C3D 55.7(6)
C1E C2E C3E C3F -55.8(5)
C1E C2E C3E N4E -174.3(4)
C1G C2G C3G C3H -56.3(6)
C1G C2G C3G N4G -176.7(5)
C1H C2H C3H C3G -57.3(5)
C1H C2H C3H N4H 179.7(4)
C2A C1A C1B C2B -56.5(6)
C2B C3B C3A C2A 56.9(5)
C2B C3B C3A N4A -176.0(3)
C2C C3C C3D C2D 57.3(5)
C2C C3C C3D N4D -175.2(4)
C2D C1D C1C C2C -57.0(6)
C2F C1F C1E C2E -55.6(6)
C2F C3F C3E C2E 56.1(5)
C2F C3F C3E N4E -179.7(4)
C2G C1G C1H C2H -57.5(6)
C2G C3G C3H C2H 56.9(5)
C2G C3G C3H N4H -175.9(4)
C3A C3B C2B C1B -55.4(5)
C3A N4A C5A C6A 170.0(3)
C3B C2B C1B C1A 55.1(5)
C3B C3A C2A C1A -56.5(5)
C3B N4B C5B C6B -58.0(4)
C3C C2C C1C C1D 57.2(6)
C3C C3D C2D C1D -56.9(5)
C3C N4C C5C C6C 176.2(3)
C3D C3C C2C C1C -56.6(5)
C3D N4D C5D C6D -65.9(5)
C3E C2E C1E C1F 56.6(6)
C3E C3F C2F C1F -55.9(6)
C3E N4E C5E C6E 173.3(4)
C3F C2F C1F C1E 54.6(6)
C3F N4F C5F C6F -61.3(5)
C3G C2G C1G C1H 57.4(6)
C3G N4G C5G C6G 173.7(4)
C3H C2H C1H C1G 57.0(6)
C3H N4H C5H C6H -62.4(5)
C5A C6A C7A C8A -178.2(4)
C5A C6A C11A C10A 176.8(4)
C5A C6A C11A O11A -1.7(6)
C5A N4A C3A C2A -64.1(5)
C5A N4A C3A C3B 172.3(3)
C5B C6B C11B C10B 179.7(4)
C5B C6B C11B O11B -0.4(6)
C5B N4B C3B C2B -78.9(4)
C5B N4B C3B C3A 155.2(3)
C5C N4C C3C C2C -60.2(5)
C5C N4C C3C C3D 176.9(3)
C5D C6D C7D C8D 175.7(4)
C5D C6D C11D C10D -173.7(4)
C5D C6D C11D O11D 5.5(6)
C5D N4D C3D C2D -80.6(5)
C5D N4D C3D C3C 153.4(4)
C5E C6E C7E C8E -175.8(5)
C5E N4E C3E C2E -62.8(5)
C5E N4E C3E C3F 176.3(4)
C5F C6F C7F C8F 175.9(4)
C5F N4F C3F C2F -77.3(5)
C5F N4F C3F C3E 155.7(3)
C5G C6G C7G C8G -178.5(5)
C5G N4G C3G C2G -61.6(5)
C5G N4G C3G C3H 176.0(4)
C5H C6H C7H C8H 175.8(6)
C5H C6H C11H C10H -174.5(4)
C5H C6H C11H O11H 3.8(7)
C5H N4H C3H C2H -81.3(5)
C5H N4H C3H C3G 154.0(4)
C6A C7A C8A C9A -0.4(7)
C6B C7B C8B C9B -2.5(8)
C6D C11D C10D C9D -2.9(6)
C6D C11D C10D C12D 176.5(4)
C6E C7E C8E C9E 0.2(8)
C6F C11F C10F C9F -4.9(6)
C6F C11F C10F C12F 174.4(4)
C6G C7G C8G C9G 2.7(8)
C6G C11G C10G C9G 5.1(7)
C6G C11G C10G C12G -166.0(4)
C6H C7H C8H C9H -0.2(10)
C6H C11H C10H C9H -2.4(7)
C6H C11H C10H C12H 179.2(5)
C7A C6A C5A N4A -120.1(4)
C7A C6A C11A C10A -4.5(6)
C7A C6A C11A O11A 177.0(4)
C7B C6B C11B C10B 0.3(6)
C7B C6B C11B O11B -179.8(4)
C7B C8B C9B C10B 2.3(8)
C7D C6D C5D N4D 130.5(4)
C7D C6D C11D C10D 4.4(6)
C7D C6D C11D O11D -176.5(4)
C7D C8D C9D C10D 2.3(8)
C7E C6E C5E N4E -119.9(5)
C7G C6G C5G N4G -121.2(5)
C7G C8G C9G C10G -2.5(8)
C7H C6H C5H N4H 130.8(5)
C7H C6H C11H C10H 3.6(7)
C7H C6H C11H O11H -178.1(5)
C8A C9A C10A C11A -0.5(7)
C8A C9A C10A C12A 175.0(4)
C8B C7B C6B C5B -178.2(5)
C8B C7B C6B C11B 1.3(7)
C8C C7C C6C C5C -173.8(4)
C8C C7C C6C C11C 4.6(7)
C8D C9D C10D C11D -0.4(7)
C8D C9D C10D C12D -179.8(5)
C8E C9E C10E C11E -2.2(7)
C8E C9E C10E C12E 171.9(5)
C8F C9F C10F C11F 0.3(7)
C8F C9F C10F C12F -179.0(5)
C9A C10A C11A C6A 3.1(6)
C9A C10A C11A O11A -178.4(4)
C9A C10A C12A C13A 135.4(5)
C9A C10A C12A C14A 13.5(6)
C9A C10A C12A C15A -105.1(5)
C9B C10B C11B C6B -0.5(6)
C9B C10B C11B O11B 179.6(4)
C9B C10B C12B C13B 112.1(5)
C9B C10B C12B C14B -6.4(7)
C9B C10B C12B C15B -125.6(5)
C9C C8C C7C C6C -0.6(7)
C9C C10C C11C C6C 5.9(6)
C9C C10C C11C O11C -177.8(4)
C9C C10C C12C C13C 8.9(6)
C9C C10C C12C C14C 130.9(4)
C9C C10C C12C C15C -108.6(5)
C9D C8D C7D C6D -0.9(7)
C9E C10E C11E C6E 6.7(6)
C9E C10E C11E O11E -177.2(4)
C9E C10E C12E C13E 9.4(7)
C9E C10E C12E C14E -109.3(5)
C9E C10E C12E C15E 129.5(5)
C9F C8F C7F C6F -3.3(7)
C9F C10F C12F C13F 7.2(7)
C9F C10F C12F C14F 124.3(5)
C9F C10F C12F C15F -114.2(5)
C9G C10G C12G C13G 131.6(5)
C9G C10G C12G C14G 11.6(6)
C9G C10G C12G C15G -107.6(5)
C9H C10H C12H C13H -116.3(6)
C9H C10H C12H C14H 3.2(8)
C9H C10H C12H C15H 122.6(6)
C10A C9A C8A C7A -0.9(7)
C10C C9C C8C C7C -0.6(7)
C10C C11C C6C C5C 171.0(4)
C10C C11C C6C C7C -7.3(7)
C10E C9E C8E C7E -1.4(8)
C10E C11E C6E C5E 172.3(4)
C10E C11E C6E C7E -8.0(7)
C10F C9F C8F C7F 3.8(8)
C10F C11F C6F C5F -171.8(4)
C10F C11F C6F C7F 5.6(6)
C10G C11G C6G C5G 174.5(4)
C10G C11G C6G C7G -5.1(7)
C10H C9H C8H C7H 1.3(11)
C11A C6A C5A N4A 58.7(5)
C11A C6A C7A C8A 3.1(7)
C11A C10A C12A C13A -49.5(6)
C11A C10A C12A C14A -171.3(5)
C11A C10A C12A C15A 70.1(5)
C11B C10B C9B C8B -0.8(8)
C11B C10B C12B C13B -65.4(6)
C11B C10B C12B C14B 176.1(4)
C11B C10B C12B C15B 56.9(6)
C11C C10C C9C C8C -2.0(7)
C11C C10C C12C C13C -176.9(4)
C11C C10C C12C C14C -55.0(6)
C11C C10C C12C C15C 65.5(5)
C11D C6D C5D N4D -51.4(5)
C11D C6D C7D C8D -2.5(7)
C11E C6E C5E N4E 59.7(6)
C11E C6E C7E C8E 4.5(7)
C11E C10E C12E C13E -176.9(5)
C11E C10E C12E C14E 64.4(6)
C11E C10E C12E C15E -56.8(6)
C11E O11E Al3 Al4 161.1(3)
C11E O11E Al3 N4E 32.3(3)
C11E O11E Al3 O11F -62.1(3)
C11E O11E Al3 O34E 122.1(3)
C11E O11E Al3 O34F -161.8(3)
C11F C6F C7F C8F -1.4(7)
C11F C10F C12F C13F -172.1(4)
C11F C10F C12F C14F -55.0(6)
C11F C10F C12F C15F 66.5(6)
C11G C6G C5G N4G 59.3(5)
C11G C6G C7G C8G 1.0(7)
C11G C10G C9G C8G -1.4(8)
C11G C10G C12G C13G -57.5(6)
C11G C10G C12G C14G -177.5(4)
C11G C10G C12G C15G 63.3(5)
C11H C6H C5H N4H -51.1(6)
C11H C6H C7H C8H -2.3(9)
C11H C10H C9H C8H 0.1(9)
C11H C10H C12H C13H 62.1(7)
C11H C10H C12H C14H -178.4(5)
C11H C10H C12H C15H -59.0(7)
C11S C12S C13S C14S -1.1(11)
C11S C16S C15S C14S 1.5(11)
C12A C10A C11A C6A -172.2(4)
C12A C10A C11A O11A 6.3(6)
C12B C10B C9B C8B -178.4(5)
C12B C10B C11B C6B 177.1(4)
C12B C10B C11B O11B -2.9(7)
C12C C10C C9C C8C 172.6(4)
C12C C10C C11C C6C -168.5(4)
C12C C10C C11C O11C 7.8(6)
C12E C10E C11E C6E -167.2(4)
C12E C10E C11E O11E 9.0(7)
C12G C10G C9G C8G 169.9(5)
C12H C10H C9H C8H 178.5(6)
C12S C11S C16S C15S -1.4(10)
C13D C12D C10D C9D 121.2(5)
C13D C12D C10D C11D -58.2(6)
C13S C14S C15S C16S -1.5(13)
C14D C12D C10D C9D 3.3(8)
C14D C12D C10D C11D -176.1(5)
C15D C12D C10D C9D -117.0(5)
C15D C12D C10D C11D 63.6(6)
C15S C14S C13S C12S 1.3(13)
C16S C11S C12S C13S 1.2(10)
C21S C22S C23S C24S 0.7(10)
C21S C26S C25S C24S 1.5(10)
C22S C23S C24S C25S 2.0(10)
C23S C22S C21S C26S -2.2(9)
C23S C22S C21S Cl2S -178.4(5)
C23S C24S C25S C26S -3.0(10)
C25S C26S C21S C22S 1.1(9)
C25S C26S C21S Cl2S 177.3(5)
C32S C31S C36S C35S -2.5(14)
C32S C33S C34S C35S 6.7(19)
C33S C34S C35S C36S -9(2)
C34S C33S C32S C31S -2.9(16)
C34S C35S C36S C31S 6.4(19)
C36S C31S C32S C33S 0.9(13)
C41S C42S C43S C44S 0.0
C42S C41S C46S C45S -0.037(2)
C42S C43S C44S C45S -0.001(1)
C43S C44S C45S C46S -0.017(1)
C44S C45S C46S C41S 0.0
C46S C41S C42S C43S 0.019(2)
C51S C56S C55S C54S 4.1(9)
C52S C51S C56S C55S -3.4(9)
C52S C53S C54S C55S 1.1(9)
C53S C54S C55S C56S -3.0(9)
C54S C53S C52S C51S -0.4(9)
C56S C51S C52S C53S 1.5(9)
C61S C62S C63S C64S -0.059(1)
C62S C61S C66S C65S 0.0
C62S C63S C64S C65S 0.036(1)
C63S C64S C65S C66S 0.0
C64S C65S C66S C61S 0.0
C66S C61S C62S C63S 0.1
C71S C72S C73S C74S 0.0
C72S C71S C76S C75S 0.0
C72S C73S C74S C75S 0.0
C73S C74S C75S C76S 0.0
C74S C75S C76S C71S 0.0
C76S C71S C72S C73S 0.0
C81S C82S C83S C84S 0.043(6)
C82S C81S C86S C85S -0.003(2)
C82S C83S C84S C85S -0.033(6)
C83S C84S C85S C86S 0.006(4)
C84S C85S C86S C81S 0.012(2)
C86S C81S C82S C83S -0.025(4)
Cl1S C11S C12S C13S -178.9(5)
Cl1S C11S C16S C15S 178.7(5)
Cl3S C31S C32S C33S -175.8(8)
Cl3S C31S C36S C35S 174.1(9)
Cl4S C41S C42S C43S -173.237(1)
Cl4S C41S C46S C45S 173.167(1)
Cl5S C51S C52S C53S -180.0(5)
Cl5S C51S C56S C55S 178.1(5)
Cl6S C61S C62S C63S 179.5
Cl6S C61S C66S C65S -179.4
Cl7S C71S C72S C73S -179.5
Cl7S C71S C76S C75S 179.6
Cl8S C81S C82S C83S 177.288(1)
Cl8S C81S C86S C85S -177.335(1)
N4A Al1 Al2 N4C 25.0(2)
N4A Al1 Al2 N4D 97.86(17)
N4A Al1 Al2 O11C -70.90(17)
N4A Al1 Al2 O11D -175.30(19)
N4A Al1 Al2 O12A -168.8(2)
N4A Al1 Al2 O12B 10.65(19)
N4A Al1 N4B C3B -4.3(3)
N4A Al1 N4B C5B -130.7(3)
N4A Al1 O11A C11A 30.7(3)
N4A Al1 O11B C11B 71.0(4)
N4A Al1 O12A Al2 32.4(6)
N4A Al1 O12B Al2 -171.69(15)
N4A C3A C2A C1A -178.2(4)
N4B Al1 Al2 N4C 101.93(18)
N4B Al1 Al2 N4D 174.78(14)
N4B Al1 Al2 O11C 6.02(14)
N4B Al1 Al2 O11D -98.38(18)
N4B Al1 Al2 O12A -91.92(19)
N4B Al1 Al2 O12B 87.56(17)
N4B Al1 N4A C3A -23.4(3)
N4B Al1 N4A C5A -151.9(3)
N4B Al1 O11B C11B -10.1(4)
N4B Al1 O12A Al2 87.20(16)
N4B Al1 O12B Al2 -90.55(15)
N4B C3B C2B C1B -179.1(4)
N4B C3B C3A C2A -175.7(3)
N4B C3B C3A N4A -48.7(4)
N4B C5B C6B C7B 127.9(4)
N4B C5B C6B C11B -51.6(5)
N4C Al2 N4D C3D 1.6(3)
N4C Al2 N4D C5D -127.0(3)
N4C Al2 O11C C11C 35.9(3)
N4C Al2 O11D C11D 71.0(4)
N4C Al2 O12A Al1 40.8(6)
N4C Al2 O12B Al1 -169.01(15)
N4C C3C C2C C1C -177.8(4)
N4C C3C C3D C2D -176.4(4)
N4C C3C C3D N4D -48.9(4)
N4C C5C C6C C7C -121.7(4)
N4C C5C C6C C11C 60.0(5)
N4D Al2 N4C C3C -28.8(3)
N4D Al2 N4C C5C -156.7(3)
N4D Al2 O11C C11C 67.8(9)
N4D Al2 O11D C11D -8.4(4)
N4D Al2 O12A Al1 85.11(17)
N4D Al2 O12B Al1 -89.71(15)
N4D C3D C2D C1D 178.9(4)
N4E Al3 Al4 N4G 25.3(2)
N4E Al3 Al4 N4H 98.76(17)
N4E Al3 Al4 O11G -70.40(18)
N4E Al3 Al4 O11H -173.7(2)
N4E Al3 Al4 O34E 12.49(19)
N4E Al3 Al4 O34F -167.6(2)
N4E Al3 N4F C3F -1.8(3)
N4E Al3 N4F C5F -129.0(3)
N4E Al3 O11F C11F 70.7(4)
N4E Al3 O34E Al4 -170.26(15)
N4F Al3 Al4 N4G 100.42(18)
N4F Al3 Al4 N4H 173.88(14)
N4F Al3 Al4 O11G 4.71(14)
N4F Al3 Al4 O11H -98.6(2)
N4F Al3 Al4 O34E 87.60(17)
N4F Al3 Al4 O34F -92.46(19)
N4F Al3 N4E C3E -27.3(3)
N4F Al3 N4E C5E -154.9(3)
N4F Al3 O11F C11F -9.1(4)
N4F Al3 O34E Al4 -90.46(15)
N4F C3F C2F C1F 179.5(4)
N4F C3F C3E C2E -175.4(3)
N4F C3F C3E N4E -51.2(4)
N4F C5F C6F C7F 127.1(4)
N4F C5F C6F C11F -55.5(5)
N4G Al4 N4H C3H -1.6(3)
N4G Al4 N4H C5H -128.2(3)
N4G Al4 O11G C11G 35.9(3)
N4G Al4 O11H C11H 73.5(4)
N4G Al4 O34E Al3 -170.32(15)
N4G C3G C3H C2H -176.8(4)
N4G C3G C3H N4H -49.5(4)
N4H Al4 N4G C3G -26.9(3)
N4H Al4 N4G C5G -155.4(3)
N4H Al4 O11G C11G 68.0(9)
N4H Al4 O11H C11H -6.1(4)
N4H Al4 O34E Al3 -90.99(15)
O11A Al1 Al2 N4C -69.30(18)
O11A Al1 Al2 N4D 3.55(14)
O11A Al1 Al2 O11C -165.22(14)
O11A Al1 Al2 O11D 90.39(18)
O11A Al1 Al2 O12A 96.85(19)
O11A Al1 Al2 O12B -83.67(17)
O11A Al1 N4A C3A 152.0(3)
O11A Al1 N4A C5A 23.5(3)
O11A Al1 O11B C11B 162.6(4)
O11A Al1 O12A Al2 -86.51(17)
O11A Al1 O12B Al2 96.99(15)
O11B Al1 Al2 N4C -171.2(2)
O11B Al1 Al2 N4D -98.39(19)
O11B Al1 Al2 O11C 92.85(19)
O11B Al1 Al2 O11D -11.5(2)
O11B Al1 Al2 O12A -5.1(2)
O11B Al1 Al2 O12B 174.4(2)
O11B Al1 N4A C3A -112.3(3)
O11B Al1 N4A C5A 119.2(3)
O11B Al1 N4B C3B 88.7(3)
O11B Al1 N4B C5B -37.7(3)
O11B Al1 O11A C11A -62.3(3)
O11B Al1 O12A Al2 176.50(15)
O11C Al2 N4C C3C 145.2(3)
O11C Al2 N4C C5C 17.2(3)
O11C Al2 N4D C3D -30.9(9)
O11C Al2 N4D C5D -159.5(7)
O11C Al2 O11D C11D 162.4(4)
O11C Al2 O12A Al1 -86.94(17)
O11C Al2 O12B Al1 99.99(15)
O11C C11C C6C C5C -5.4(6)
O11C C11C C6C C7C 176.2(4)
O11D Al2 N4C C3C -118.6(3)
O11D Al2 N4C C5C 113.5(3)
O11D Al2 N4D C3D 94.8(3)
O11D Al2 N4D C5D -33.9(3)
O11D Al2 O11C C11C -57.4(3)
O11D Al2 O12A Al1 175.39(15)
O11D C11D C10D C9D 177.9(4)
O11D C11D C10D C12D -2.7(7)
O11E Al3 Al4 N4G -70.09(18)
O11E Al3 Al4 N4H 3.36(14)
O11E Al3 Al4 O11G -165.81(14)
O11E Al3 Al4 O11H 90.9(2)
O11E Al3 Al4 O34E -82.92(17)
O11E Al3 Al4 O34F 97.02(19)
O11E Al3 N4E C3E 148.2(3)
O11E Al3 N4E C5E 20.6(3)
O11E Al3 O11F C11F 162.7(4)
O11E Al3 O34E Al4 98.14(15)
O11E C11E C6E C5E -3.9(6)
O11E C11E C6E C7E 175.7(4)
O11F Al3 Al4 N4G -172.2(2)
O11F Al3 Al4 N4H -98.73(19)
O11F Al3 Al4 O11G 92.11(19)
O11F Al3 Al4 O11H -11.2(2)
O11F Al3 Al4 O34E 175.0(2)
O11F Al3 Al4 O34F -5.1(2)
O11F Al3 N4E C3E -116.3(3)
O11F Al3 N4E C5E 116.1(3)
O11F Al3 N4F C3F 92.6(3)
O11F Al3 N4F C5F -34.7(3)
O11F C11F C6F C5F 8.1(6)
O11F C11F C6F C7F -174.6(4)
O11F C11F C10F C9F 175.2(4)
O11F C11F C10F C12F -5.5(7)
O11G Al4 N4G C3G 147.2(3)
O11G Al4 N4G C5G 18.7(3)
O11G Al4 N4H C3H -34.3(10)
O11G Al4 N4H C5H -160.9(7)
O11G Al4 O11H C11H 164.9(4)
O11G Al4 O34E Al3 98.49(15)
O11G C11G C6G C5G -3.3(6)
O11G C11G C6G C7G 177.1(4)
O11G C11G C10G C9G -177.2(4)
O11G C11G C10G C12G 11.6(7)
O11H Al4 N4G C3G -117.0(3)
O11H Al4 N4G C5G 114.6(3)
O11H Al4 N4H C3H 90.4(3)
O11H Al4 N4H C5H -36.3(3)
O11H Al4 O11G C11G -56.2(3)
O11H C11H C10H C9H 179.3(5)
O11H C11H C10H C12H 0.9(7)
O12A Al1 Al2 N4C -166.1(2)
O12A Al1 Al2 N4D -93.30(19)
O12A Al1 Al2 O11C 97.94(19)
O12A Al1 Al2 O11D -6.5(2)
O12A Al1 Al2 O12B 179.5(2)
O12A Al1 N4A C3A 32.5(7)
O12A Al1 N4A C5A -96.1(6)
O12A Al1 N4B C3B -170.7(3)
O12A Al1 N4B C5B 62.8(3)
O12A Al1 O11A C11A -163.6(3)
O12A Al1 O11B C11B -99.4(4)
O12A Al1 O12B Al2 -0.32(14)
O12A Al2 N4C C3C 16.5(7)
O12A Al2 N4C C5C -111.4(5)
O12A Al2 N4D C3D -166.8(3)
O12A Al2 N4D C5D 64.5(3)
O12A Al2 O11C C11C -156.9(3)
O12A Al2 O11D C11D -97.4(4)
O12A Al2 O12B Al1 0.32(14)
O12B Al1 Al2 N4C 14.4(2)
O12B Al1 Al2 N4D 87.22(18)
O12B Al1 Al2 O11C -81.55(17)
O12B Al1 Al2 O11D 174.1(2)
O12B Al1 Al2 O12A -179.5(2)
O12B Al1 N4A C3A 63.5(3)
O12B Al1 N4A C5A -65.0(3)
O12B Al1 N4B C3B -94.5(3)
O12B Al1 N4B C5B 139.1(3)
O12B Al1 O11A C11A 120.4(3)
O12B Al1 O12A Al2 0.34(15)
O12B Al2 N4C C3C 56.4(3)
O12B Al2 N4C C5C -71.6(3)
O12B Al2 N4D C3D -89.9(3)
O12B Al2 N4D C5D 141.4(3)
O12B Al2 O11C C11C 126.6(3)
O12B Al2 O12A Al1 -0.34(15)
O34E Al3 Al4 N4G 12.8(2)
O34E Al3 Al4 N4H 86.27(17)
O34E Al3 Al4 O11G -82.89(17)
O34E Al3 Al4 O11H 173.8(2)
O34E Al3 Al4 O34F 179.9(2)
O34E Al3 N4E C3E 59.4(3)
O34E Al3 N4E C5E -68.1(3)
O34E Al3 N4F C3F -92.2(3)
O34E Al3 N4F C5F 140.6(3)
O34E Al4 N4G C3G 58.0(3)
O34E Al4 N4G C5G -70.4(3)
O34E Al4 N4H C3H -94.3(3)
O34E Al4 N4H C5H 139.0(3)
O34E Al4 O11G C11G 127.8(3)
O34F Al3 Al4 N4G -167.1(2)
O34F Al3 Al4 N4H -93.66(19)
O34F Al3 Al4 O11G 97.17(19)
O34F Al3 Al4 O11H -6.1(2)
O34F Al3 Al4 O34E -179.9(2)
O34F Al3 N4E C3E 25.0(7)
O34F Al3 N4E C5E -102.6(6)
O34F Al3 N4F C3F -168.5(3)
O34F Al3 N4F C5F 64.2(3)
O34F Al3 O11F C11F -98.8(4)
O34F Al3 O34E Al4 0.04(14)
O34F Al4 N4G C3G 19.6(7)
O34F Al4 N4G C5G -108.9(6)
O34F Al4 N4H C3H -170.5(3)
O34F Al4 N4H C5H 62.8(3)
O34F Al4 O11G C11G -156.3(3)
O34F Al4 O11H C11H -96.0(4)
O34F Al4 O34E Al3 -0.04(14)
